data_4338054
loop_
_publ_author_name
'Bittner, Michael M.'
'Lindeman, Sergey V.'
'Popescu, Codrina V.'
'Fiedler, Adam T.'

_publ_section_title
;
 Dioxygen Reactivity of Biomimetic Fe(II) Complexes with Noninnocent
 Catecholate, o-Aminophenolate, and o-Phenylenediamine Ligands.
;
_journal_issue 8
_journal_name_full 'Inorganic chemistry'
_journal_page_first 4047
_journal_page_last 4061
_journal_paper_doi 10.1021/ic403126p
_journal_volume 53
_journal_year 2014
_chemical_formula_moiety 'C56 H48 Fe N6 O2 P, C F3 O3 S, 1.5(C H2 Cl2)'
_chemical_formula_sum 'C58.5 H51 Cl3 F3 Fe N6 O5 P S'
_chemical_formula_weight 1200.28
_chemical_name_systematic
;
 ? 
;
_space_group_crystal_system triclinic
_space_group_IT_number 2
_space_group_name_Hall '-P 1'
_space_group_name_H-M_alt 'P -1'
_symmetry_space_group_name_Hall '-P 1'
_symmetry_space_group_name_H-M 'P -1'
_atom_sites_solution_hydrogens geom
_atom_sites_solution_primary direct
_atom_sites_solution_secondary difmap
_audit_creation_date 2014-01-27
_audit_creation_method
;
Olex2 1.2
(compiled 2013.12.10 svn.r2850 for OlexSys, GUI svn.r4736)
;
_cell_angle_alpha 97.7901(14)
_cell_angle_beta 91.8278(12)
_cell_angle_gamma 115.8745(17)
_cell_formula_units_Z 4
_cell_length_a 15.5548(2)
_cell_length_b 17.2278(3)
_cell_length_c 23.4768(4)
_cell_measurement_reflns_used 40695
_cell_measurement_temperature 100.00(10)
_cell_measurement_theta_max 73.4910
_cell_measurement_theta_min 3.5990
_cell_volume 5578.95(18)
_computing_cell_refinement
;
CrysAlisPro, Agilent Technologies,
Version 1.171.36.28 (release 01-02-2013 CrysAlis171 .NET)
(compiled Feb  1 2013,16:14:44)
;
_computing_data_collection
;
CrysAlisPro, Agilent Technologies,
Version 1.171.36.28 (release 01-02-2013 CrysAlis171 .NET)
(compiled Feb  1 2013,16:14:44)
;
_computing_data_reduction
;
CrysAlisPro, Agilent Technologies,
Version 1.171.36.28 (release 01-02-2013 CrysAlis171 .NET)
(compiled Feb  1 2013,16:14:44)
;
_computing_molecular_graphics 'Olex2 (Dolomanov et al., 2009)'
_computing_publication_material 'Olex2 (Dolomanov et al., 2009)'
_computing_structure_refinement 'XL (Sheldrick, 2008)'
_computing_structure_solution 'ShelXS (Sheldrick, 2008)'
_diffrn_ambient_temperature 100.00(10)
_diffrn_detector_area_resol_mean 10.3756
_diffrn_measured_fraction_theta_full 0.986
_diffrn_measured_fraction_theta_max 0.970
_diffrn_measurement_device_type 'SuperNova, Dual, Cu at zero, Atlas'
_diffrn_measurement_method '\w scans'
_diffrn_orient_matrix_UB_11 -0.0622476000
_diffrn_orient_matrix_UB_12 -0.0383733000
_diffrn_orient_matrix_UB_13 -0.0585377000
_diffrn_orient_matrix_UB_21 -0.0090402000
_diffrn_orient_matrix_UB_22 0.0856299000
_diffrn_orient_matrix_UB_23 0.0004186000
_diffrn_orient_matrix_UB_31 0.0910379000
_diffrn_orient_matrix_UB_32 0.0367873000
_diffrn_orient_matrix_UB_33 -0.0317185000
_diffrn_radiation_monochromator mirror
_diffrn_radiation_type CuK\a
_diffrn_radiation_wavelength 1.54184
_diffrn_reflns_av_R_equivalents 0.0345
_diffrn_reflns_av_unetI/netI 0.0304
_diffrn_reflns_limit_h_max 19
_diffrn_reflns_limit_h_min -17
_diffrn_reflns_limit_k_max 21
_diffrn_reflns_limit_k_min -21
_diffrn_reflns_limit_l_max 28
_diffrn_reflns_limit_l_min -28
_diffrn_reflns_number 71466
_diffrn_reflns_theta_full 72.00
_diffrn_reflns_theta_max 73.72
_diffrn_reflns_theta_min 2.89
_diffrn_source 'SuperNova (Cu) X-ray Source'
_exptl_absorpt_coefficient_mu 4.654
_exptl_absorpt_correction_T_max 0.656
_exptl_absorpt_correction_T_min 0.442
_exptl_absorpt_correction_type gaussian
_exptl_absorpt_process_details
;
CrysAlisPro, Agilent Technologies,
Version 1.171.36.28 (release 01-02-2013 CrysAlis171 .NET)
(compiled Feb  1 2013,16:14:44)
Numerical absorption correction based on gaussian integration over
            a multifaceted crystal model
;
_exptl_crystal_colour 'light green'
_exptl_crystal_colour_modifier light
_exptl_crystal_colour_primary green
_exptl_crystal_density_diffrn 1.429
_exptl_crystal_density_method 'not measured'
_exptl_crystal_description block
_exptl_crystal_F_000 2476
_exptl_crystal_size_max 0.2687
_exptl_crystal_size_mid 0.2386
_exptl_crystal_size_min 0.1584
_refine_diff_density_max 1.227
_refine_diff_density_min -0.905
_refine_diff_density_rms 0.061
_refine_ls_extinction_method none
_refine_ls_goodness_of_fit_ref 1.074
_refine_ls_hydrogen_treatment mixed
_refine_ls_matrix_type full
_refine_ls_number_parameters 1607
_refine_ls_number_reflns 21895
_refine_ls_number_restraints 129
_refine_ls_restrained_S_all 1.072
_refine_ls_R_factor_all 0.0478
_refine_ls_R_factor_gt 0.0425
_refine_ls_shift/su_max 0.001
_refine_ls_shift/su_mean 0.000
_refine_ls_structure_factor_coef Fsqd
_refine_ls_weighting_details 'calc w=1/[\s^2^(Fo^2^)+(0.0649P)^2^+3.0583P] where P=(Fo^2^+2Fc^2^)/3'
_refine_ls_weighting_scheme calc
_refine_ls_wR_factor_gt 0.1169
_refine_ls_wR_factor_ref 0.1215
_reflns_number_gt 19602
_reflns_number_total 21895
_reflns_threshold_expression >2sigma(I)
_cod_data_source_file ic403126p_si_002.cif
_cod_data_source_block '[5]OTf'
_cod_depositor_comments 'Adding full bibliography for 4338051--4338054.cif.'
_cod_original_cell_volume 5578.93(16)
_cod_original_formula_sum 'C58.50 H51 Cl3 F3 Fe N6 O5 P S'
_cod_database_code 4338054
_chemical_oxdiff_formula 'Fe C58 H48 N6 O5 S F3 P (C H2 Cl2)1.5 '
_reflns_odcompleteness_completeness 99.95
_reflns_odcompleteness_iscentric 1
_reflns_odcompleteness_theta 66.97
_olex2_refinement_description
;
1. Fixed Uiso
 At 1.2 times of:
  All C(H) groups, All C(H,H) groups
 At 1.5 times of:
  All C(H,H,H) groups
2. Rigid bond restraints
 S1, F1, F2, F3, O1S, O2S, O3S, C57
 with sigma for 1-2 distances of 0.01 and sigma for 1-3 distances of 0.01
 S1X, F1X, F2X, F3X, O1X, O2X, O3X, C57X
 with sigma for 1-2 distances of 0.01 and sigma for 1-3 distances of 0.01
 C13, C14, C15, C16, C17, C18
 with sigma for 1-2 distances of 0.01 and sigma for 1-3 distances of 0.01
 C13X, C14X, C15X, C16X, C17X, C18X
 with sigma for 1-2 distances of 0.01 and sigma for 1-3 distances of 0.01
 C37A, C38A, C39A, C40A, C41A, C42A
 with sigma for 1-2 distances of 0.01 and sigma for 1-3 distances of 0.01
 C37X, C38X, C39X, C40X, C41X, C42X
 with sigma for 1-2 distances of 0.01 and sigma for 1-3 distances of 0.01
3. Same fragment restrains
{C13, C14, C15, C16, C17, C18}
as
{C13X, C14X, C15X, C16X, C17X, C18X}
{C37A, C38A, C39A, C40A, C41A, C42A}
as
{C37X, C38X, C39X, C40X, C41X, C42X}
{S1, F1, F2, F3, O1S, O2S, O3S, C57}
as
{S1X, F1X, F2X, F3X, O1X, O2X, O3X, C57X}
4. Others
 Sof(S1X)=Sof(F1X)=Sof(F2X)=Sof(F3X)=Sof(O1X)=Sof(O2X)=Sof(O3X)=Sof(C57X)=1-
 FVAR(1)
 Sof(S1)=Sof(F1)=Sof(F2)=Sof(F3)=Sof(O1S)=Sof(O2S)=Sof(O3S)=Sof(C57)=FVAR(1)
 Sof(C13X)=Sof(C14X)=Sof(H14X)=Sof(C15X)=Sof(H15X)=Sof(C16X)=Sof(H16X)=
 Sof(C17X)=Sof(H17X)=Sof(C18X)=Sof(H18X)=1-FVAR(2)
 Sof(C13)=Sof(C14)=Sof(H14)=Sof(C15)=Sof(H15)=Sof(C16)=Sof(H16)=Sof(C17)=
 Sof(H17)=Sof(C18)=Sof(H18)=FVAR(2)
 Sof(C37X)=Sof(C38X)=Sof(H38X)=Sof(C39X)=Sof(H39X)=Sof(C40X)=Sof(H40X)=
 Sof(C41X)=Sof(H41X)=Sof(C42X)=Sof(H42X)=1-FVAR(3)
 Sof(C37A)=Sof(C38A)=Sof(H38A)=Sof(C39A)=Sof(H39A)=Sof(C40A)=Sof(H40A)=
 Sof(C41A)=Sof(H41A)=Sof(C42A)=Sof(H42A)=FVAR(3)
5.a Secondary CH2 refined with riding coordinates:
 C1S(H1SA,H1SB), C2S(H2SA,H2SB), C3S(H3SA,H3SB)
5.b Aromatic/amide H refined with riding coordinates:
 C14(H14), C15(H15), C16(H16), C17(H17), C18(H18), C14X(H14X), C15X(H15X),
 C16X(H16X), C17X(H17X), C18X(H18X), C20(H20), C21(H21), C22(H22), C23(H23),
 C24(H24), C26(H26), C27(H27), C28(H28), C29(H29), C30(H30), C32(H32), C33(H33),
  C34(H34), C35(H35), C36(H36), C38(H38), C39(H39), C40(H40), C41(H41),
 C42(H42), C44(H44), C45(H45), C46(H46), C47(H47), C48(H48), C51(H51), C52(H52),
  C54(H54), C14A(H14A), C15A(H15A), C16A(H16A), C17A(H17A), C18A(H18A),
 C20A(H20A), C21A(H21A), C22A(H22A), C23A(H23A), C24A(H24A), C26A(H26A),
 C27A(H27A), C28A(H28A), C29A(H29A), C30A(H30A), C32A(H32A), C33A(H33A),
 C34A(H34A), C35A(H35A), C36A(H36A), C38A(H38A), C39A(H39A), C40A(H40A),
 C41A(H41A), C42A(H42A), C38X(H38X), C39X(H39X), C40X(H40X), C41X(H41X),
 C42X(H42X), C44A(H44A), C45A(H45A), C46A(H46A), C47A(H47A), C48A(H48A),
 C51A(H51A), C52A(H52A), C54A(H54A)
5.c Idealised Me refined as rotating group:
 C4(H4A,H4B,H4C), C8(H8A,H8B,H8C), C12(H12A,H12B,H12C), C55(H55A,H55B,H55C),
 C56(H56A,H56B,H56C), C4A(H4AA,H4AB,H4AC), C8A(H8AA,H8AB,H8AC), C12A(H12D,H12E,
 H12F), C55A(H55D,H55E,H55F), C56A(H56D,H56E,H56F)
;

loop_
_space_group_symop_id
_space_group_symop_operation_xyz
1 'x, y, z'
2 '-x, -y, -z'

loop_
_atom_site_label
_atom_site_type_symbol
_atom_site_fract_x
_atom_site_fract_y
_atom_site_fract_z
_atom_site_U_iso_or_equiv
_atom_site_adp_type
_atom_site_occupancy
_atom_site_symmetry_multiplicity
_atom_site_calc_flag
_atom_site_disorder_assembly
_atom_site_disorder_group
_atom_site_refinement_flags_posn
_atom_site_refinement_flags_adp
Fe1 Fe 0.29371(2) 0.87343(2) 0.316786(14) 0.02212(8) Uani 1 1 d . . . .
P1 P 0.38333(4) 0.75571(3) 0.22729(2) 0.02151(11) Uani 1 1 d . . . .
O2 O 0.20835(11) 0.89447(10) 0.36692(7) 0.0283(3) Uani 1 1 d . . . .
O1 O 0.33206(11) 1.01360(10) 0.31459(7) 0.0279(3) Uani 1 1 d . . . .
N2 N 0.30561(12) 0.80833(11) 0.13887(8) 0.0223(4) Uani 1 1 d A . . .
N1 N 0.26782(12) 0.84387(11) 0.22522(8) 0.0215(4) Uani 1 1 d . . . .
N4 N 0.56175(13) 0.88764(12) 0.27892(8) 0.0243(4) Uani 1 1 d . . . .
N3 N 0.44061(12) 0.90114(12) 0.31763(8) 0.0237(4) Uani 1 1 d . . . .
N6 N 0.27452(13) 0.61732(11) 0.28673(8) 0.0234(4) Uani 1 1 d . . . .
N5 N 0.26716(12) 0.74089(11) 0.31842(8) 0.0233(4) Uani 1 1 d . . . .
C1 C 0.31293(14) 0.80355(13) 0.19577(9) 0.0221(4) Uani 1 1 d . . . .
C2 C 0.25281(15) 0.85369(13) 0.13144(9) 0.0231(4) Uani 1 1 d . . . .
C3 C 0.22993(15) 0.87563(13) 0.18514(9) 0.0228(4) Uani 1 1 d A . . .
C4 C 0.35117(17) 0.77697(15) 0.09372(10) 0.0280(5) Uani 1 1 d . . . .
H4A H 0.4099 0.8261 0.0860 0.042 Uiso 1 1 calc A . GR .
H4B H 0.3068 0.7511 0.0583 0.042 Uiso 1 1 calc . . GR .
H4C H 0.3673 0.7327 0.1066 0.042 Uiso 1 1 calc . . GR .
C5 C 0.46483(15) 0.85379(14) 0.27703(9) 0.0237(4) Uani 1 1 d . . . .
C6 C 0.60128(15) 0.95888(14) 0.32277(10) 0.0247(4) Uani 1 1 d . . . .
C7 C 0.52511(15) 0.96699(14) 0.34637(9) 0.0243(4) Uani 1 1 d . . . .
C8 C 0.61517(16) 0.85757(16) 0.23901(11) 0.0333(5) Uani 1 1 d . . . .
H8A H 0.5793 0.7942 0.2266 0.050 Uiso 1 1 calc . . GR .
H8B H 0.6780 0.8713 0.2584 0.050 Uiso 1 1 calc . . GR .
H8C H 0.6241 0.8870 0.2052 0.050 Uiso 1 1 calc . . GR .
C9 C 0.30258(15) 0.70199(14) 0.27978(9) 0.0227(4) Uani 1 1 d . . . .
C10 C 0.21880(15) 0.60249(14) 0.33252(9) 0.0257(4) Uani 1 1 d . . . .
C11 C 0.21497(15) 0.67951(14) 0.35177(9) 0.0245(4) Uani 1 1 d . . . .
C12 C 0.30400(17) 0.55498(15) 0.25510(10) 0.0294(5) Uani 1 1 d . . . .
H12A H 0.2559 0.5193 0.2224 0.044 Uiso 1 1 calc . . GR .
H12B H 0.3096 0.5170 0.2810 0.044 Uiso 1 1 calc . . GR .
H12C H 0.3662 0.5870 0.2407 0.044 Uiso 1 1 calc . . GR .
C13 C 0.2338(8) 0.8744(18) 0.0732(7) 0.021(2) Uani 0.60(3) 1 d A 1 . U
C14 C 0.3097(7) 0.9267(9) 0.0451(5) 0.028(2) Uani 0.60(3) 1 d A 1 . U
H14 H 0.3736 0.9522 0.0633 0.033 Uiso 0.60(3) 1 calc A 1 R .
C15 C 0.2921(8) 0.9417(7) -0.0101(4) 0.0332(17) Uani 0.60(3) 1 d A 1 . U
H15 H 0.3440 0.9759 -0.0301 0.040 Uiso 0.60(3) 1 calc A 1 R .
C16 C 0.1986(10) 0.9065(8) -0.0355(3) 0.032(2) Uani 0.60(3) 1 d A 1 . U
H16 H 0.1866 0.9179 -0.0726 0.039 Uiso 0.60(3) 1 calc A 1 R .
C17 C 0.1227(8) 0.8552(8) -0.0076(4) 0.032(2) Uani 0.60(3) 1 d A 1 . U
H17 H 0.0588 0.8322 -0.0253 0.039 Uiso 0.60(3) 1 calc A 1 R .
C18 C 0.1399(7) 0.8370(9) 0.0467(5) 0.0288(18) Uani 0.60(3) 1 d A 1 . U
H18 H 0.0881 0.7996 0.0653 0.035 Uiso 0.60(3) 1 calc A 1 R .
C13X C 0.2199(15) 0.861(3) 0.0751(12) 0.029(4) Uani 0.40(3) 1 d A 2 . U
C14X C 0.2847(16) 0.9062(14) 0.0379(8) 0.035(3) Uani 0.40(3) 1 d A 2 . U
H14X H 0.3518 0.9309 0.0487 0.041 Uiso 0.40(3) 1 calc A 2 R .
C15X C 0.250(2) 0.9149(14) -0.0159(6) 0.048(4) Uani 0.40(3) 1 d A 2 . U
H15X H 0.2942 0.9460 -0.0414 0.057 Uiso 0.40(3) 1 calc A 2 R .
C16X C 0.154(2) 0.8788(12) -0.0312(6) 0.051(5) Uani 0.40(3) 1 d A 2 . U
H16X H 0.1315 0.8843 -0.0678 0.061 Uiso 0.40(3) 1 calc A 2 R .
C17X C 0.0894(19) 0.8344(12) 0.0050(9) 0.053(4) Uani 0.40(3) 1 d A 2 . U
H17X H 0.0225 0.8078 -0.0071 0.063 Uiso 0.40(3) 1 calc A 2 R .
C18X C 0.1215(14) 0.8282(17) 0.0595(9) 0.040(3) Uani 0.40(3) 1 d A 2 . U
H18X H 0.0768 0.8017 0.0858 0.047 Uiso 0.40(3) 1 calc A 2 R .
C19 C 0.17820(15) 0.92770(14) 0.20251(10) 0.0251(4) Uani 1 1 d . . . .
C20 C 0.19654(16) 1.00266(15) 0.17832(10) 0.0283(5) Uani 1 1 d A . . .
H20 H 0.2399 1.0181 0.1496 0.034 Uiso 1 1 calc . . R .
C21 C 0.15163(17) 1.05438(16) 0.19625(11) 0.0327(5) Uani 1 1 d . . . .
H21 H 0.1640 1.1049 0.1794 0.039 Uiso 1 1 calc A . R .
C22 C 0.08909(18) 1.03331(17) 0.23833(11) 0.0348(5) Uani 1 1 d A . . .
H22 H 0.0591 1.0694 0.2507 0.042 Uiso 1 1 calc . . R .
C23 C 0.07040(17) 0.95890(18) 0.26244(11) 0.0355(5) Uani 1 1 d . . . .
H23 H 0.0275 0.9441 0.2915 0.043 Uiso 1 1 calc A . R .
C24 C 0.11402(16) 0.90619(15) 0.24435(10) 0.0289(5) Uani 1 1 d A . . .
H24 H 0.1000 0.8549 0.2606 0.035 Uiso 1 1 calc . . R .
C25 C 0.70615(15) 1.00524(14) 0.34075(10) 0.0249(4) Uani 1 1 d . . . .
C26 C 0.77118(16) 1.05218(15) 0.30423(11) 0.0299(5) Uani 1 1 d . . . .
H26 H 0.7486 1.0568 0.2673 0.036 Uiso 1 1 calc . . R .
C27 C 0.86936(17) 1.09239(15) 0.32193(11) 0.0323(5) Uani 1 1 d . . . .
H27 H 0.9137 1.1245 0.2970 0.039 Uiso 1 1 calc . . R .
C28 C 0.90277(17) 1.08582(15) 0.37574(11) 0.0318(5) Uani 1 1 d . . . .
H28 H 0.9698 1.1129 0.3875 0.038 Uiso 1 1 calc . . R .
C29 C 0.83829(17) 1.03976(16) 0.41206(10) 0.0308(5) Uani 1 1 d . . . .
H29 H 0.8610 1.0358 0.4491 0.037 Uiso 1 1 calc . . R .
C30 C 0.74022(16) 0.99918(15) 0.39468(10) 0.0276(5) Uani 1 1 d . . . .
H30 H 0.6963 0.9672 0.4198 0.033 Uiso 1 1 calc . . R .
C31 C 0.52619(16) 1.03394(14) 0.39297(10) 0.0258(4) Uani 1 1 d . . . .
C32 C 0.59820(16) 1.11963(15) 0.39949(11) 0.0302(5) Uani 1 1 d . . . .
H32 H 0.6478 1.1343 0.3745 0.036 Uiso 1 1 calc . . R .
C33 C 0.59804(18) 1.18382(16) 0.44222(12) 0.0365(6) Uani 1 1 d . . . .
H33 H 0.6481 1.2418 0.4468 0.044 Uiso 1 1 calc . . R .
C34 C 0.5250(2) 1.16337(18) 0.47802(12) 0.0412(6) Uani 1 1 d . . . .
H34 H 0.5246 1.2074 0.5070 0.049 Uiso 1 1 calc . . R .
C35 C 0.4529(2) 1.07922(18) 0.47152(11) 0.0411(6) Uani 1 1 d . . . .
H35 H 0.4024 1.0655 0.4958 0.049 Uiso 1 1 calc . . R .
C36 C 0.45342(18) 1.01395(17) 0.42962(10) 0.0334(5) Uani 1 1 d . . . .
H36 H 0.4041 0.9557 0.4260 0.040 Uiso 1 1 calc . . R .
C37 C 0.17593(16) 0.51826(15) 0.35398(10) 0.0285(5) Uani 1 1 d . . . .
C38 C 0.11988(18) 0.44031(16) 0.31694(12) 0.0364(5) Uani 1 1 d . . . .
H38 H 0.1103 0.4407 0.2768 0.044 Uiso 1 1 calc . . R .
C39 C 0.0779(2) 0.36223(17) 0.33797(15) 0.0461(7) Uani 1 1 d . . . .
H39 H 0.0404 0.3092 0.3123 0.055 Uiso 1 1 calc . . R .
C40 C 0.0905(2) 0.36133(19) 0.39588(16) 0.0550(8) Uani 1 1 d . . . .
H40 H 0.0613 0.3077 0.4103 0.066 Uiso 1 1 calc . . R .
C41 C 0.1452(3) 0.4379(2) 0.43307(15) 0.0592(9) Uani 1 1 d . . . .
H41 H 0.1534 0.4368 0.4732 0.071 Uiso 1 1 calc . . R .
C42 C 0.1888(2) 0.51721(18) 0.41277(12) 0.0424(6) Uani 1 1 d . . . .
H42 H 0.2269 0.5699 0.4387 0.051 Uiso 1 1 calc . . R .
C43 C 0.16685(16) 0.70132(14) 0.40038(9) 0.0255(4) Uani 1 1 d . . . .
C44 C 0.06844(17) 0.65442(15) 0.40250(11) 0.0323(5) Uani 1 1 d . . . .
H44 H 0.0313 0.6054 0.3735 0.039 Uiso 1 1 calc . . R .
C45 C 0.02466(19) 0.67967(17) 0.44723(12) 0.0373(6) Uani 1 1 d . . . .
H45 H -0.0427 0.6484 0.4484 0.045 Uiso 1 1 calc . . R .
C46 C 0.07857(19) 0.74987(16) 0.48978(11) 0.0355(5) Uani 1 1 d . . . .
H46 H 0.0482 0.7670 0.5201 0.043 Uiso 1 1 calc . . R .
C47 C 0.17684(19) 0.79545(16) 0.48853(10) 0.0330(5) Uani 1 1 d . . . .
H47 H 0.2141 0.8433 0.5182 0.040 Uiso 1 1 calc . . R .
C48 C 0.22056(17) 0.77109(15) 0.44391(10) 0.0283(5) Uani 1 1 d . . . .
H48 H 0.2880 0.8024 0.4431 0.034 Uiso 1 1 calc . . R .
C50 C 0.21691(17) 0.97561(15) 0.38022(10) 0.0298(5) Uani 1 1 d . . . .
C49 C 0.28295(17) 1.04324(16) 0.35340(10) 0.0301(5) Uani 1 1 d . . . .
C51 C 0.29478(19) 1.12739(16) 0.36592(12) 0.0367(5) Uani 1 1 d . . . .
H51 H 0.3407 1.1720 0.3481 0.044 Uiso 1 1 calc . . R .
C52 C 0.2383(2) 1.14699(18) 0.40536(12) 0.0408(6) Uani 1 1 d . . . .
H52 H 0.2456 1.2052 0.4139 0.049 Uiso 1 1 calc . . R .
C53 C 0.17243(19) 1.08277(18) 0.43192(11) 0.0376(6) Uani 1 1 d . . . .
C54 C 0.16260(17) 0.99769(17) 0.41930(10) 0.0327(5) Uani 1 1 d . . . .
H54 H 0.1176 0.9536 0.4379 0.039 Uiso 1 1 calc . . R .
C55 C 0.1116(2) 1.1036(2) 0.47504(12) 0.0459(7) Uani 1 1 d . . . .
H55A H 0.1358 1.1044 0.5143 0.069 Uiso 1 1 calc . . GR .
H55B H 0.0448 1.0589 0.4667 0.069 Uiso 1 1 calc . . GR .
H55C H 0.1150 1.1610 0.4720 0.069 Uiso 1 1 calc . . GR .
C56 C 0.40111(17) 1.07428(16) 0.28431(11) 0.0326(5) Uani 1 1 d . . . .
H56A H 0.4535 1.1189 0.3119 0.049 Uiso 1 1 calc . . GR .
H56B H 0.3706 1.1023 0.2630 0.049 Uiso 1 1 calc . . GR .
H56C H 0.4268 1.0434 0.2571 0.049 Uiso 1 1 calc . . GR .
Fe1A Fe 0.69096(2) 0.47758(2) 0.243733(14) 0.02157(8) Uani 1 1 d . . . .
P1A P 0.71321(4) 0.43550(3) 0.09908(2) 0.02143(11) Uani 1 1 d . . . .
O2A O 0.69809(13) 0.54869(11) 0.31589(7) 0.0359(4) Uani 1 1 d . . . .
O1A O 0.61800(12) 0.37837(11) 0.29992(7) 0.0331(4) Uani 1 1 d . . . .
N2A N 0.81986(12) 0.35313(11) 0.13623(7) 0.0213(3) Uani 1 1 d . . . .
N1A N 0.76560(12) 0.40891(11) 0.20862(8) 0.0217(3) Uani 1 1 d . . . .
N4A N 0.51361(13) 0.33204(12) 0.08811(8) 0.0232(4) Uani 1 1 d . . . .
N3A N 0.57164(12) 0.40608(11) 0.17684(7) 0.0222(4) Uani 1 1 d . . . .
N6A N 0.76602(13) 0.61402(11) 0.10436(8) 0.0233(4) Uani 1 1 d B . . .
N5A N 0.76506(12) 0.57615(11) 0.19091(8) 0.0220(4) Uani 1 1 d . . . .
C1A C 0.77108(15) 0.39978(13) 0.15152(9) 0.0220(4) Uani 1 1 d . . . .
C2A C 0.84778(15) 0.33132(13) 0.18572(9) 0.0220(4) Uani 1 1 d . . . .
C3A C 0.81348(15) 0.36629(13) 0.23066(9) 0.0225(4) Uani 1 1 d . . . .
C4A C 0.83376(16) 0.32322(15) 0.07746(9) 0.0262(4) Uani 1 1 d . . . .
H4AA H 0.7891 0.2612 0.0657 0.039 Uiso 1 1 calc . . GR .
H4AB H 0.8999 0.3310 0.0763 0.039 Uiso 1 1 calc . . GR .
H4AC H 0.8215 0.3574 0.0510 0.039 Uiso 1 1 calc . . GR .
C5A C 0.59360(15) 0.38890(13) 0.12342(9) 0.0227(4) Uani 1 1 d . . . .
C6A C 0.43627(15) 0.31215(14) 0.12034(9) 0.0239(4) Uani 1 1 d . . . .
C7A C 0.47335(15) 0.35832(14) 0.17565(10) 0.0237(4) Uani 1 1 d . . . .
C8A C 0.50886(17) 0.30116(16) 0.02654(10) 0.0305(5) Uani 1 1 d . . . .
H8AA H 0.5682 0.3390 0.0114 0.046 Uiso 1 1 calc . . GR .
H8AB H 0.4539 0.3027 0.0060 0.046 Uiso 1 1 calc . . GR .
H8AC H 0.5013 0.2410 0.0208 0.046 Uiso 1 1 calc . . GR .
C9A C 0.75035(15) 0.54752(13) 0.13407(9) 0.0219(4) Uani 1 1 d . . . .
C10A C 0.79357(15) 0.68905(14) 0.14428(10) 0.0244(4) Uani 1 1 d . . . .
C11A C 0.79432(14) 0.66494(13) 0.19780(9) 0.0222(4) Uani 1 1 d B . . .
C12A C 0.75762(19) 0.60952(16) 0.04158(10) 0.0322(5) Uani 1 1 d . . . .
H12D H 0.8204 0.6460 0.0295 0.048 Uiso 1 1 calc B . GR .
H12E H 0.7114 0.6308 0.0306 0.048 Uiso 1 1 calc . . GR .
H12F H 0.7354 0.5488 0.0226 0.048 Uiso 1 1 calc . . GR .
C13A C 0.90840(16) 0.28482(14) 0.18365(9) 0.0240(4) Uani 1 1 d . . . .
C14A C 1.00542(17) 0.33007(15) 0.17671(10) 0.0298(5) Uani 1 1 d . . . .
H14A H 1.0320 0.3903 0.1735 0.036 Uiso 1 1 calc . . R .
C15A C 1.06353(19) 0.28784(18) 0.17443(12) 0.0378(6) Uani 1 1 d . . . .
H15A H 1.1298 0.3190 0.1699 0.045 Uiso 1 1 calc . . R .
C16A C 1.0245(2) 0.19969(18) 0.17874(11) 0.0398(6) Uani 1 1 d . . . .
H16A H 1.0644 0.1707 0.1776 0.048 Uiso 1 1 calc . . R .
C17A C 0.9279(2) 0.15384(16) 0.18459(11) 0.0346(5) Uani 1 1 d . . . .
H17A H 0.9014 0.0933 0.1869 0.042 Uiso 1 1 calc . . R .
C18A C 0.86928(17) 0.19582(14) 0.18719(10) 0.0279(5) Uani 1 1 d . . . .
H18A H 0.8029 0.1642 0.1914 0.033 Uiso 1 1 calc . . R .
C19A C 0.82542(14) 0.36584(14) 0.29318(9) 0.0229(4) Uani 1 1 d . . . .
C20A C 0.81794(16) 0.29110(14) 0.31376(10) 0.0263(4) Uani 1 1 d . . . .
H20A H 0.8044 0.2394 0.2873 0.032 Uiso 1 1 calc . . R .
C21A C 0.83022(17) 0.29199(16) 0.37287(10) 0.0308(5) Uani 1 1 d . . . .
H21A H 0.8265 0.2412 0.3865 0.037 Uiso 1 1 calc . . R .
C22A C 0.84775(17) 0.36604(16) 0.41188(10) 0.0316(5) Uani 1 1 d . . . .
H22A H 0.8561 0.3665 0.4522 0.038 Uiso 1 1 calc . . R .
C23A C 0.85308(18) 0.43975(16) 0.39159(10) 0.0338(5) Uani 1 1 d . . . .
H23A H 0.8637 0.4905 0.4183 0.041 Uiso 1 1 calc . . R .
C24A C 0.84309(16) 0.44032(15) 0.33278(10) 0.0288(5) Uani 1 1 d . . . .
H24A H 0.8483 0.4917 0.3194 0.035 Uiso 1 1 calc . . R .
C25A C 0.33689(15) 0.25403(14) 0.09430(9) 0.0248(4) Uani 1 1 d . . . .
C26A C 0.27186(16) 0.28860(15) 0.08731(10) 0.0295(5) Uani 1 1 d . . . .
H26A H 0.2919 0.3495 0.0986 0.035 Uiso 1 1 calc . . R .
C27A C 0.17826(16) 0.23436(16) 0.06392(11) 0.0317(5) Uani 1 1 d . . . .
H27A H 0.1342 0.2582 0.0593 0.038 Uiso 1 1 calc . . R .
C28A C 0.14862(17) 0.14558(16) 0.04727(11) 0.0334(5) Uani 1 1 d . . . .
H28A H 0.0842 0.1085 0.0316 0.040 Uiso 1 1 calc . . R .
C29A C 0.21293(17) 0.11083(16) 0.05349(11) 0.0327(5) Uani 1 1 d . . . .
H29A H 0.1928 0.0500 0.0416 0.039 Uiso 1 1 calc . . R .
C30A C 0.30665(16) 0.16462(15) 0.07701(10) 0.0290(5) Uani 1 1 d . . . .
H30A H 0.3505 0.1405 0.0814 0.035 Uiso 1 1 calc . . R .
C31A C 0.42113(16) 0.35899(15) 0.22669(10) 0.0263(4) Uani 1 1 d . . . .
C32A C 0.33716(17) 0.28543(17) 0.23314(11) 0.0333(5) Uani 1 1 d . . . .
H32A H 0.3138 0.2346 0.2043 0.040 Uiso 1 1 calc . . R .
C33A C 0.28789(19) 0.28595(19) 0.28088(12) 0.0410(6) Uani 1 1 d . . . .
H33A H 0.2301 0.2360 0.2842 0.049 Uiso 1 1 calc . . R .
C34A C 0.32173(19) 0.35836(19) 0.32384(11) 0.0392(6) Uani 1 1 d . . . .
H34A H 0.2875 0.3582 0.3567 0.047 Uiso 1 1 calc . . R .
C35A C 0.40588(19) 0.43140(17) 0.31892(11) 0.0341(5) Uani 1 1 d . . . .
H35A H 0.4302 0.4809 0.3488 0.041 Uiso 1 1 calc . . R .
C36A C 0.45489(17) 0.43220(15) 0.27017(10) 0.0291(5) Uani 1 1 d . . . .
H36A H 0.5117 0.4829 0.2665 0.035 Uiso 1 1 calc . . R .
C37A C 0.8241(6) 0.7783(6) 0.1280(10) 0.0239(16) Uani 0.693(17) 1 d B 1 . U
C38A C 0.9193(5) 0.8321(3) 0.1229(3) 0.0294(13) Uani 0.693(17) 1 d B 1 . U
H38A H 0.9670 0.8135 0.1309 0.035 Uiso 0.693(17) 1 calc B 1 R .
C39A C 0.9457(5) 0.9131(3) 0.1062(2) 0.0368(13) Uani 0.693(17) 1 d B 1 . U
H39A H 1.0113 0.9497 0.1027 0.044 Uiso 0.693(17) 1 calc B 1 R .
C40A C 0.8769(7) 0.9402(3) 0.0948(2) 0.0373(14) Uani 0.693(17) 1 d B 1 . U
H40A H 0.8952 0.9960 0.0840 0.045 Uiso 0.693(17) 1 calc B 1 R .
C41A C 0.7816(7) 0.8871(6) 0.0991(4) 0.047(2) Uani 0.693(17) 1 d B 1 . U
H41A H 0.7345 0.9064 0.0913 0.056 Uiso 0.693(17) 1 calc B 1 R .
C42A C 0.7543(6) 0.8053(5) 0.1147(4) 0.0415(17) Uani 0.693(17) 1 d B 1 . U
H42A H 0.6883 0.7677 0.1162 0.050 Uiso 0.693(17) 1 calc B 1 R .
C37X C 0.8013(13) 0.7671(16) 0.125(3) 0.026(4) Uani 0.307(17) 1 d B 2 . U
C38X C 0.8893(13) 0.8396(8) 0.1338(6) 0.033(3) Uani 0.307(17) 1 d B 2 . U
H38X H 0.9434 0.8352 0.1500 0.040 Uiso 0.307(17) 1 calc B 2 R .
C39X C 0.9004(16) 0.9204(7) 0.1196(7) 0.052(5) Uani 0.307(17) 1 d B 2 . U
H39X H 0.9620 0.9690 0.1228 0.063 Uiso 0.307(17) 1 calc B 2 R .
C40X C 0.820(2) 0.9266(8) 0.1012(7) 0.052(6) Uani 0.307(17) 1 d B 2 . U
H40X H 0.8259 0.9814 0.0936 0.063 Uiso 0.307(17) 1 calc B 2 R .
C41X C 0.7320(16) 0.8566(11) 0.0933(6) 0.043(4) Uani 0.307(17) 1 d B 2 . U
H41X H 0.6776 0.8625 0.0791 0.052 Uiso 0.307(17) 1 calc B 2 R .
C42X C 0.7213(12) 0.7769(10) 0.1059(7) 0.033(3) Uani 0.307(17) 1 d B 2 . U
H42X H 0.6593 0.7287 0.1018 0.040 Uiso 0.307(17) 1 calc B 2 R .
C43A C 0.82683(15) 0.72234(14) 0.25411(10) 0.0244(4) Uani 1 1 d . . . .
C44A C 0.80256(18) 0.79129(16) 0.26645(11) 0.0341(5) Uani 1 1 d B . . .
H44A H 0.7627 0.7994 0.2387 0.041 Uiso 1 1 calc . . R .
C45A C 0.8357(2) 0.84804(18) 0.31847(12) 0.0407(6) Uani 1 1 d . . . .
H45A H 0.8174 0.8940 0.3267 0.049 Uiso 1 1 calc B . R .
C46A C 0.89551(19) 0.83798(17) 0.35866(11) 0.0388(6) Uani 1 1 d B . . .
H46A H 0.9188 0.8771 0.3944 0.047 Uiso 1 1 calc . . R .
C47A C 0.9211(2) 0.77045(18) 0.34637(11) 0.0396(6) Uani 1 1 d . . . .
H47A H 0.9629 0.7639 0.3737 0.047 Uiso 1 1 calc B . R .
C48A C 0.88684(18) 0.71274(16) 0.29511(10) 0.0325(5) Uani 1 1 d B . . .
H48A H 0.9041 0.6661 0.2876 0.039 Uiso 1 1 calc . . R .
C50A C 0.6669(2) 0.5108(2) 0.36207(11) 0.0401(6) Uani 1 1 d . . . .
C49A C 0.62120(19) 0.4190(2) 0.35578(11) 0.0397(6) Uani 1 1 d . . . .
C51A C 0.5841(2) 0.3760(3) 0.40115(15) 0.0604(9) Uani 1 1 d . . . .
H51A H 0.5524 0.3140 0.3959 0.072 Uiso 1 1 calc . . R .
C52A C 0.5942(3) 0.4265(4) 0.45513(16) 0.0841(15) Uani 1 1 d . . . .
H52A H 0.5693 0.3980 0.4870 0.101 Uiso 1 1 calc . . R .
C53A C 0.6393(4) 0.5162(4) 0.46315(15) 0.0827(14) Uani 1 1 d . . . .
C54A C 0.6767(3) 0.5575(3) 0.41641(13) 0.0600(9) Uani 1 1 d . . . .
H54A H 0.7099 0.6196 0.4221 0.072 Uiso 1 1 calc . . R .
C55A C 0.6462(5) 0.5694(5) 0.52130(17) 0.130(3) Uani 1 1 d . . . .
H55D H 0.6007 0.5946 0.5199 0.195 Uiso 1 1 calc . . GR .
H55E H 0.7116 0.6166 0.5309 0.195 Uiso 1 1 calc . . GR .
H55F H 0.6308 0.5316 0.5509 0.195 Uiso 1 1 calc . . GR .
C56A C 0.5730(2) 0.28573(17) 0.28795(15) 0.0504(8) Uani 1 1 d . . . .
H56D H 0.5757 0.2662 0.2471 0.076 Uiso 1 1 calc . . GR .
H56E H 0.5059 0.2636 0.2962 0.076 Uiso 1 1 calc . . GR .
H56F H 0.6065 0.2633 0.3122 0.076 Uiso 1 1 calc . . GR .
S1 S 0.57889(7) 0.04342(9) 0.17142(6) 0.0315(3) Uani 0.671(3) 1 d C 1 . U
F1 F 0.4936(5) 0.1398(4) 0.1503(3) 0.0582(13) Uani 0.671(3) 1 d C 1 . U
F2 F 0.5285(2) 0.07983(19) 0.07355(11) 0.0577(8) Uani 0.671(3) 1 d C 1 . U
F3 F 0.6399(5) 0.1891(3) 0.1282(3) 0.0587(16) Uani 0.671(3) 1 d C 1 . U
O1S O 0.6474(4) 0.0223(6) 0.1421(3) 0.0487(14) Uani 0.671(3) 1 d C 1 . U
O2S O 0.6165(2) 0.09733(19) 0.22681(12) 0.0400(7) Uani 0.671(3) 1 d C 1 . U
O3S O 0.4847(3) -0.0272(3) 0.1682(2) 0.0447(11) Uani 0.671(3) 1 d C 1 . U
C57 C 0.5595(3) 0.1173(3) 0.1288(2) 0.0368(10) Uani 0.671(3) 1 d C 1 . U
S1X S 0.56800(16) 0.0025(2) 0.14428(13) 0.0393(7) Uani 0.329(3) 1 d C 2 . U
F1X F 0.4911(9) 0.1119(9) 0.1455(9) 0.078(4) Uani 0.329(3) 1 d C 2 . U
F2X F 0.6152(4) 0.1548(4) 0.2092(3) 0.0698(19) Uani 0.329(3) 1 d C 2 . U
F3X F 0.6314(11) 0.1613(7) 0.1192(7) 0.069(4) Uani 0.329(3) 1 d C 2 . U
O1X O 0.6663(9) 0.0186(11) 0.1564(7) 0.053(3) Uani 0.329(3) 1 d C 2 . U
O2X O 0.5307(5) -0.0300(4) 0.0847(3) 0.0592(19) Uani 0.329(3) 1 d C 2 . U
O3X O 0.5033(7) -0.0377(7) 0.1852(4) 0.045(2) Uani 0.329(3) 1 d C 2 . U
C57X C 0.5765(7) 0.1127(6) 0.1553(5) 0.046(2) Uani 0.329(3) 1 d C 2 . U
S2 S 0.22242(4) 0.53574(3) 0.09450(2) 0.02669(12) Uani 1 1 d . . . .
F4 F 0.03782(10) 0.48896(11) 0.08467(8) 0.0471(4) Uani 1 1 d . . . .
F5 F 0.09350(13) 0.46776(14) 0.00396(8) 0.0677(6) Uani 1 1 d . . . .
F6 F 0.12055(12) 0.59735(12) 0.04230(7) 0.0512(4) Uani 1 1 d . . . .
O4S O 0.22986(12) 0.59703(11) 0.14497(7) 0.0324(4) Uani 1 1 d . . . .
O5S O 0.20272(14) 0.44976(11) 0.10502(9) 0.0426(4) Uani 1 1 d . . . .
O6S O 0.29540(12) 0.57052(11) 0.05604(7) 0.0330(4) Uani 1 1 d . . . .
C57A C 0.11275(18) 0.52104(18) 0.05433(11) 0.0382(6) Uani 1 1 d . . . .
Cl1 Cl 0.49931(5) 0.52282(5) 0.07157(3) 0.04875(17) Uani 1 1 d . . . .
Cl2 Cl 0.55851(4) 0.61818(4) 0.18974(3) 0.04050(14) Uani 1 1 d . . . .
C1S C 0.46091(18) 0.55352(18) 0.13670(12) 0.0393(6) Uani 1 1 d . . . .
H1SA H 0.4170 0.5003 0.1514 0.047 Uiso 1 1 calc . . R .
H1SB H 0.4247 0.5869 0.1294 0.047 Uiso 1 1 calc . . R .
Cl3 Cl 0.65353(6) 0.76989(6) 0.44575(4) 0.0654(2) Uani 1 1 d . . . .
Cl4 Cl 0.49636(8) 0.70418(8) 0.35503(5) 0.0889(3) Uani 1 1 d . . . .
C2S C 0.6096(3) 0.7149(3) 0.37496(19) 0.0828(13) Uani 1 1 d . . . .
H2SA H 0.6545 0.7473 0.3481 0.099 Uiso 1 1 calc . . R .
H2SB H 0.6071 0.6560 0.3714 0.099 Uiso 1 1 calc . . R .
Cl5 Cl 0.00839(4) 0.55268(4) 0.23221(3) 0.03891(14) Uani 1 1 d . . . .
Cl6 Cl 0.00243(5) 0.66233(5) 0.14995(4) 0.0569(2) Uani 1 1 d . . . .
C3S C 0.07328(18) 0.64937(16) 0.20425(13) 0.0392(6) Uani 1 1 d . . . .
H3SA H 0.0956 0.7002 0.2359 0.047 Uiso 1 1 calc . . R .
H3SB H 0.1306 0.6476 0.1881 0.047 Uiso 1 1 calc . . R .

loop_
_atom_site_aniso_label
_atom_site_aniso_U_11
_atom_site_aniso_U_22
_atom_site_aniso_U_33
_atom_site_aniso_U_23
_atom_site_aniso_U_13
_atom_site_aniso_U_12
Fe1 0.02316(17) 0.02301(17) 0.02262(17) 0.00472(13) 0.00201(13) 0.01225(14)
P1 0.0220(2) 0.0212(2) 0.0225(3) 0.0042(2) 0.00056(19) 0.0106(2)
O2 0.0325(8) 0.0300(8) 0.0287(8) 0.0104(7) 0.0083(6) 0.0178(7)
O1 0.0307(8) 0.0245(7) 0.0297(8) 0.0074(6) 0.0063(6) 0.0124(6)
N2 0.0235(8) 0.0213(8) 0.0217(9) 0.0036(7) 0.0006(7) 0.0095(7)
N1 0.0221(8) 0.0198(8) 0.0236(9) 0.0061(7) 0.0015(7) 0.0095(7)
N4 0.0228(9) 0.0241(9) 0.0266(9) 0.0032(7) -0.0001(7) 0.0115(7)
N3 0.0233(9) 0.0241(9) 0.0245(9) 0.0045(7) 0.0003(7) 0.0113(7)
N6 0.0261(9) 0.0228(9) 0.0240(9) 0.0055(7) 0.0012(7) 0.0129(7)
N5 0.0237(9) 0.0232(9) 0.0238(9) 0.0074(7) 0.0014(7) 0.0102(7)
C1 0.0207(10) 0.0211(10) 0.0236(10) 0.0063(8) 0.0010(8) 0.0078(8)
C2 0.0237(10) 0.0209(10) 0.0252(11) 0.0049(8) -0.0004(8) 0.0102(8)
C3 0.0228(10) 0.0209(10) 0.0249(11) 0.0046(8) 0.0000(8) 0.0098(8)
C4 0.0345(12) 0.0284(11) 0.0249(11) 0.0039(9) 0.0028(9) 0.0175(10)
C5 0.0228(10) 0.0234(10) 0.0258(11) 0.0052(8) 0.0004(8) 0.0111(8)
C6 0.0256(10) 0.0221(10) 0.0252(11) 0.0028(8) -0.0021(8) 0.0100(8)
C7 0.0245(10) 0.0228(10) 0.0245(11) 0.0050(8) -0.0018(8) 0.0097(8)
C8 0.0235(11) 0.0352(12) 0.0410(14) -0.0024(11) 0.0016(10) 0.0155(10)
C9 0.0235(10) 0.0236(10) 0.0222(10) 0.0055(8) -0.0002(8) 0.0112(8)
C10 0.0267(11) 0.0260(11) 0.0237(11) 0.0064(9) -0.0005(8) 0.0106(9)
C11 0.0248(10) 0.0250(10) 0.0223(10) 0.0069(8) -0.0009(8) 0.0093(9)
C12 0.0365(12) 0.0270(11) 0.0311(12) 0.0070(9) 0.0050(9) 0.0194(10)
C13 0.026(3) 0.020(8) 0.017(4) 0.001(3) -0.004(3) 0.011(4)
C14 0.029(4) 0.026(5) 0.027(3) 0.010(3) 0.003(2) 0.010(3)
C15 0.043(4) 0.036(4) 0.030(3) 0.014(3) 0.012(3) 0.024(3)
C16 0.057(6) 0.028(4) 0.023(3) 0.003(2) -0.001(3) 0.031(4)
C17 0.035(4) 0.028(5) 0.037(4) 0.002(3) -0.009(3) 0.019(4)
C18 0.029(3) 0.029(4) 0.030(4) 0.004(3) 0.002(3) 0.015(3)
C13X 0.041(7) 0.017(9) 0.031(6) 0.010(4) 0.006(5) 0.012(7)
C14X 0.047(8) 0.024(8) 0.038(6) 0.004(5) 0.006(5) 0.021(7)
C15X 0.090(13) 0.046(9) 0.034(6) 0.024(6) 0.028(8) 0.049(9)
C16X 0.096(15) 0.029(8) 0.029(6) 0.000(4) -0.018(7) 0.031(9)
C17X 0.065(9) 0.038(7) 0.048(7) 0.009(5) -0.024(7) 0.017(7)
C18X 0.041(7) 0.046(6) 0.032(7) 0.011(5) -0.009(5) 0.020(6)
C19 0.0218(10) 0.0274(11) 0.0268(11) 0.0042(9) -0.0027(8) 0.0121(9)
C20 0.0272(11) 0.0302(11) 0.0310(12) 0.0078(9) 0.0022(9) 0.0152(9)
C21 0.0322(12) 0.0317(12) 0.0403(14) 0.0093(10) 0.0001(10) 0.0191(10)
C22 0.0351(13) 0.0398(13) 0.0382(14) 0.0035(11) 0.0005(10) 0.0256(11)
C23 0.0294(12) 0.0487(15) 0.0348(13) 0.0101(11) 0.0056(10) 0.0222(11)
C24 0.0257(11) 0.0321(12) 0.0305(12) 0.0092(10) 0.0007(9) 0.0133(9)
C25 0.0248(10) 0.0218(10) 0.0290(11) 0.0001(9) -0.0024(8) 0.0127(9)
C26 0.0285(11) 0.0289(11) 0.0323(12) 0.0080(10) -0.0026(9) 0.0125(9)
C27 0.0283(11) 0.0287(11) 0.0381(13) 0.0089(10) 0.0021(10) 0.0102(9)
C28 0.0248(11) 0.0293(11) 0.0379(13) -0.0010(10) -0.0076(9) 0.0113(9)
C29 0.0328(12) 0.0350(12) 0.0272(12) 0.0000(10) -0.0055(9) 0.0196(10)
C30 0.0316(11) 0.0288(11) 0.0235(11) -0.0001(9) 0.0011(9) 0.0158(9)
C31 0.0276(11) 0.0267(11) 0.0247(11) 0.0018(9) -0.0030(8) 0.0146(9)
C32 0.0257(11) 0.0297(11) 0.0345(13) 0.0018(10) -0.0015(9) 0.0129(9)
C33 0.0355(13) 0.0291(12) 0.0417(14) -0.0052(10) -0.0089(11) 0.0154(10)
C34 0.0456(15) 0.0414(14) 0.0373(14) -0.0088(11) -0.0041(11) 0.0250(12)
C35 0.0432(14) 0.0489(15) 0.0301(13) -0.0016(11) 0.0068(11) 0.0217(12)
C36 0.0345(12) 0.0346(12) 0.0296(12) 0.0044(10) 0.0026(10) 0.0144(10)
C37 0.0297(11) 0.0252(11) 0.0345(12) 0.0088(9) 0.0069(9) 0.0145(9)
C38 0.0333(12) 0.0303(12) 0.0456(15) 0.0106(11) 0.0020(11) 0.0131(10)
C39 0.0377(14) 0.0274(13) 0.073(2) 0.0154(13) 0.0125(13) 0.0118(11)
C40 0.0638(19) 0.0348(15) 0.075(2) 0.0309(15) 0.0368(17) 0.0214(14)
C41 0.091(3) 0.0544(19) 0.0479(18) 0.0313(15) 0.0326(17) 0.0388(18)
C42 0.0605(17) 0.0369(14) 0.0346(14) 0.0147(11) 0.0138(12) 0.0232(13)
C43 0.0312(11) 0.0241(10) 0.0238(11) 0.0092(9) 0.0027(9) 0.0132(9)
C44 0.0314(12) 0.0269(11) 0.0327(13) 0.0014(10) 0.0035(9) 0.0088(10)
C45 0.0340(13) 0.0349(13) 0.0430(15) 0.0087(11) 0.0132(11) 0.0140(11)
C46 0.0496(15) 0.0361(13) 0.0290(12) 0.0101(10) 0.0140(11) 0.0246(12)
C47 0.0462(14) 0.0290(11) 0.0244(11) 0.0051(9) 0.0014(10) 0.0172(11)
C48 0.0320(11) 0.0266(11) 0.0252(11) 0.0067(9) 0.0013(9) 0.0114(9)
C50 0.0314(11) 0.0328(12) 0.0283(12) 0.0063(10) -0.0002(9) 0.0171(10)
C49 0.0316(12) 0.0333(12) 0.0290(12) 0.0047(10) 0.0007(9) 0.0181(10)
C51 0.0398(13) 0.0314(12) 0.0404(14) 0.0053(11) 0.0006(11) 0.0177(11)
C52 0.0524(16) 0.0390(14) 0.0386(14) 0.0004(11) -0.0003(12) 0.0292(13)
C53 0.0412(14) 0.0468(15) 0.0312(13) -0.0006(11) -0.0026(10) 0.0278(12)
C54 0.0342(12) 0.0415(13) 0.0275(12) 0.0075(10) 0.0036(9) 0.0209(11)
C55 0.0507(16) 0.0620(18) 0.0358(14) -0.0005(13) 0.0025(12) 0.0373(15)
C56 0.0302(12) 0.0289(11) 0.0379(13) 0.0128(10) 0.0068(10) 0.0100(10)
Fe1A 0.02468(17) 0.02278(17) 0.01932(17) 0.00392(13) 0.00159(13) 0.01236(14)
P1A 0.0242(3) 0.0222(2) 0.0202(3) 0.0045(2) 0.00128(19) 0.0123(2)
O2A 0.0447(10) 0.0326(9) 0.0295(9) 0.0016(7) 0.0037(7) 0.0174(8)
O1A 0.0329(8) 0.0315(8) 0.0370(9) 0.0150(7) 0.0052(7) 0.0136(7)
N2A 0.0245(8) 0.0202(8) 0.0209(9) 0.0046(7) 0.0019(7) 0.0111(7)
N1A 0.0229(8) 0.0219(8) 0.0221(9) 0.0054(7) 0.0011(7) 0.0113(7)
N4A 0.0252(9) 0.0246(9) 0.0217(9) 0.0039(7) 0.0003(7) 0.0128(7)
N3A 0.0249(9) 0.0232(8) 0.0208(9) 0.0033(7) 0.0002(7) 0.0130(7)
N6A 0.0291(9) 0.0229(9) 0.0218(9) 0.0042(7) 0.0014(7) 0.0151(7)
N5A 0.0227(8) 0.0234(9) 0.0217(9) 0.0047(7) 0.0003(7) 0.0117(7)
C1A 0.0229(10) 0.0215(10) 0.0231(10) 0.0051(8) 0.0019(8) 0.0107(8)
C2A 0.0228(10) 0.0199(9) 0.0231(10) 0.0057(8) 0.0008(8) 0.0089(8)
C3A 0.0216(10) 0.0216(10) 0.0252(11) 0.0073(8) 0.0016(8) 0.0096(8)
C4A 0.0321(11) 0.0284(11) 0.0220(11) 0.0037(9) 0.0042(9) 0.0170(9)
C5A 0.0247(10) 0.0227(10) 0.0225(10) 0.0045(8) -0.0010(8) 0.0122(8)
C6A 0.0261(10) 0.0241(10) 0.0255(11) 0.0064(8) 0.0025(8) 0.0142(9)
C7A 0.0244(10) 0.0236(10) 0.0268(11) 0.0064(8) 0.0018(8) 0.0135(9)
C8A 0.0305(11) 0.0357(12) 0.0213(11) -0.0006(9) -0.0006(9) 0.0128(10)
C9A 0.0235(10) 0.0224(10) 0.0227(10) 0.0054(8) 0.0019(8) 0.0124(8)
C10A 0.0263(10) 0.0245(10) 0.0270(11) 0.0044(9) 0.0021(8) 0.0155(9)
C11A 0.0210(10) 0.0219(10) 0.0264(11) 0.0039(8) 0.0010(8) 0.0120(8)
C12A 0.0502(14) 0.0308(12) 0.0217(11) 0.0056(9) 0.0028(10) 0.0232(11)
C13A 0.0292(11) 0.0254(10) 0.0209(10) 0.0031(8) 0.0001(8) 0.0157(9)
C14A 0.0308(11) 0.0286(11) 0.0331(12) 0.0070(10) 0.0029(9) 0.0155(10)
C15A 0.0342(13) 0.0490(15) 0.0417(14) 0.0123(12) 0.0090(11) 0.0275(12)
C16A 0.0524(16) 0.0519(16) 0.0375(14) 0.0140(12) 0.0083(12) 0.0416(14)
C17A 0.0549(15) 0.0305(12) 0.0296(12) 0.0076(10) 0.0042(11) 0.0285(12)
C18A 0.0360(12) 0.0254(11) 0.0235(11) 0.0033(9) 0.0008(9) 0.0152(10)
C19A 0.0200(9) 0.0247(10) 0.0238(11) 0.0044(8) 0.0001(8) 0.0097(8)
C20A 0.0287(11) 0.0248(10) 0.0270(11) 0.0044(9) 0.0005(9) 0.0133(9)
C21A 0.0319(12) 0.0325(12) 0.0307(12) 0.0138(10) 0.0024(9) 0.0144(10)
C22A 0.0337(12) 0.0370(13) 0.0216(11) 0.0072(9) -0.0008(9) 0.0129(10)
C23A 0.0411(13) 0.0290(12) 0.0261(12) 0.0007(9) -0.0002(10) 0.0122(10)
C24A 0.0313(11) 0.0251(11) 0.0283(12) 0.0058(9) 0.0006(9) 0.0109(9)
C25A 0.0249(10) 0.0288(11) 0.0219(10) 0.0048(9) 0.0012(8) 0.0129(9)
C26A 0.0294(11) 0.0300(11) 0.0310(12) 0.0071(9) 0.0002(9) 0.0146(9)
C27A 0.0263(11) 0.0385(13) 0.0346(13) 0.0091(10) 0.0007(9) 0.0177(10)
C28A 0.0269(11) 0.0368(13) 0.0300(12) 0.0031(10) -0.0033(9) 0.0094(10)
C29A 0.0339(12) 0.0268(11) 0.0332(13) 0.0014(10) -0.0011(10) 0.0109(10)
C30A 0.0302(11) 0.0295(11) 0.0297(12) 0.0047(9) -0.0001(9) 0.0157(10)
C31A 0.0272(11) 0.0338(12) 0.0242(11) 0.0085(9) 0.0018(8) 0.0185(9)
C32A 0.0293(12) 0.0371(13) 0.0302(12) 0.0066(10) 0.0016(9) 0.0114(10)
C33A 0.0315(13) 0.0513(16) 0.0379(14) 0.0151(12) 0.0084(11) 0.0139(12)
C34A 0.0412(14) 0.0577(17) 0.0291(13) 0.0135(12) 0.0111(10) 0.0293(13)
C35A 0.0430(14) 0.0413(13) 0.0279(12) 0.0065(10) 0.0064(10) 0.0272(12)
C36A 0.0328(12) 0.0325(12) 0.0283(12) 0.0083(9) 0.0038(9) 0.0192(10)
C37A 0.032(4) 0.019(3) 0.022(4) 0.002(4) -0.004(5) 0.014(3)
C38A 0.029(3) 0.0237(19) 0.037(3) 0.0077(17) -0.0031(19) 0.0126(17)
C39A 0.041(3) 0.0260(19) 0.038(2) 0.0058(16) -0.006(2) 0.0104(18)
C40A 0.062(4) 0.024(2) 0.031(2) 0.0083(16) 0.004(2) 0.023(2)
C41A 0.055(5) 0.046(5) 0.062(4) 0.028(5) 0.016(4) 0.037(4)
C42A 0.039(3) 0.043(4) 0.057(4) 0.023(4) 0.015(3) 0.026(3)
C37X 0.026(7) 0.023(6) 0.023(7) -0.001(6) -0.007(10) 0.006(5)
C38X 0.037(7) 0.032(5) 0.032(6) -0.003(4) -0.008(5) 0.020(5)
C39X 0.069(10) 0.021(4) 0.045(7) 0.006(5) -0.019(7) 0.003(5)
C40X 0.093(15) 0.022(6) 0.042(7) 0.003(6) -0.015(10) 0.028(7)
C41X 0.071(9) 0.037(7) 0.032(5) 0.004(5) -0.008(7) 0.035(7)
C42X 0.040(7) 0.031(6) 0.035(6) 0.012(6) -0.005(6) 0.022(5)
C43A 0.0243(10) 0.0230(10) 0.0259(11) 0.0047(8) 0.0016(8) 0.0105(8)
C44A 0.0370(13) 0.0365(13) 0.0329(13) -0.0046(10) -0.0045(10) 0.0234(11)
C45A 0.0446(15) 0.0383(14) 0.0416(15) -0.0053(11) 0.0006(11) 0.0243(12)
C46A 0.0412(14) 0.0376(13) 0.0280(13) -0.0037(10) -0.0005(10) 0.0117(11)
C47A 0.0492(15) 0.0417(14) 0.0276(13) 0.0039(11) -0.0077(11) 0.0213(12)
C48A 0.0401(13) 0.0302(12) 0.0297(12) 0.0059(10) -0.0036(10) 0.0181(10)
C50A 0.0476(15) 0.0604(17) 0.0279(13) 0.0103(12) 0.0062(11) 0.0372(14)
C49A 0.0397(14) 0.0604(17) 0.0336(14) 0.0206(12) 0.0100(11) 0.0316(13)
C51A 0.062(2) 0.093(3) 0.055(2) 0.0464(19) 0.0277(16) 0.0492(19)
C52A 0.110(3) 0.154(5) 0.042(2) 0.054(3) 0.038(2) 0.095(3)
C53A 0.121(4) 0.147(4) 0.0318(17) 0.020(2) 0.0154(19) 0.105(4)
C54A 0.084(2) 0.089(3) 0.0302(15) -0.0026(15) -0.0004(15) 0.063(2)
C55A 0.195(6) 0.246(8) 0.0298(19) 0.011(3) 0.018(3) 0.174(6)
C56A 0.0392(14) 0.0319(13) 0.076(2) 0.0252(14) -0.0035(14) 0.0084(12)
S1 0.0280(5) 0.0300(6) 0.0359(6) 0.0103(5) 0.0033(4) 0.0111(4)
F1 0.059(2) 0.067(3) 0.065(2) 0.007(2) -0.0028(16) 0.045(2)
F2 0.0603(16) 0.0671(17) 0.0372(14) 0.0128(12) -0.0097(11) 0.0204(14)
F3 0.0478(19) 0.041(3) 0.074(3) 0.030(2) -0.0094(17) 0.0025(19)
O1S 0.044(3) 0.056(2) 0.062(4) 0.022(2) 0.022(2) 0.032(2)
O2S 0.0407(15) 0.0405(16) 0.0341(14) 0.0043(12) -0.0077(11) 0.0150(12)
O3S 0.035(2) 0.036(2) 0.052(3) 0.0114(18) 0.0038(18) 0.0041(15)
C57 0.031(2) 0.039(2) 0.041(2) 0.011(2) -0.003(2) 0.0144(18)
S1X 0.0375(12) 0.0349(13) 0.0408(14) 0.0106(12) 0.0047(9) 0.0105(9)
F1X 0.052(4) 0.075(9) 0.123(9) 0.023(7) 0.016(4) 0.042(5)
F2X 0.065(4) 0.058(4) 0.072(4) -0.019(3) 0.005(3) 0.024(3)
F3X 0.069(6) 0.047(7) 0.093(7) 0.033(6) 0.032(6) 0.020(6)
O1X 0.044(5) 0.039(4) 0.077(8) 0.016(5) 0.007(4) 0.019(4)
O2X 0.064(4) 0.054(4) 0.037(3) 0.004(3) 0.001(3) 0.006(3)
O3X 0.040(4) 0.042(4) 0.047(5) 0.019(4) 0.007(4) 0.009(3)
C57X 0.035(5) 0.048(5) 0.058(6) 0.017(4) 0.012(4) 0.020(4)
S2 0.0254(2) 0.0265(3) 0.0287(3) 0.0025(2) -0.0029(2) 0.0130(2)
F4 0.0266(7) 0.0527(9) 0.0588(10) 0.0150(8) 0.0016(7) 0.0134(7)
F5 0.0464(10) 0.0938(15) 0.0504(11) -0.0253(10) -0.0214(8) 0.0321(10)
F6 0.0459(9) 0.0739(11) 0.0525(10) 0.0349(9) 0.0085(7) 0.0366(9)
O4S 0.0343(9) 0.0354(9) 0.0267(8) 0.0014(7) -0.0005(7) 0.0161(7)
O5S 0.0477(11) 0.0301(9) 0.0555(12) 0.0107(8) 0.0055(9) 0.0214(8)
O6S 0.0308(8) 0.0352(9) 0.0326(9) 0.0006(7) 0.0019(7) 0.0158(7)
C57A 0.0306(12) 0.0475(15) 0.0336(13) 0.0008(11) -0.0029(10) 0.0168(11)
Cl1 0.0592(4) 0.0572(4) 0.0444(4) 0.0101(3) 0.0072(3) 0.0386(4)
Cl2 0.0306(3) 0.0357(3) 0.0537(4) 0.0061(3) -0.0027(3) 0.0142(2)
C1S 0.0326(13) 0.0414(14) 0.0440(15) 0.0026(12) -0.0004(11) 0.0181(11)
Cl3 0.0574(5) 0.0775(6) 0.0597(5) -0.0034(4) -0.0118(4) 0.0340(4)
Cl4 0.0755(6) 0.1049(8) 0.0876(7) 0.0124(6) -0.0309(5) 0.0450(6)
C2S 0.061(2) 0.111(3) 0.071(3) -0.016(2) -0.0191(19) 0.044(2)
Cl5 0.0391(3) 0.0318(3) 0.0453(3) 0.0102(3) 0.0041(3) 0.0141(2)
Cl6 0.0438(4) 0.0622(4) 0.0859(6) 0.0430(4) 0.0192(4) 0.0333(3)
C3S 0.0297(12) 0.0281(12) 0.0574(17) 0.0081(11) 0.0072(11) 0.0101(10)

loop_
_atom_type_symbol
_atom_type_description
_atom_type_scat_dispersion_real
_atom_type_scat_dispersion_imag
_atom_type_scat_source
C C 0.0181 0.0091 'International Tables Vol C Tables 4.2.6.8 and 6.1.1.4'
H H 0.0000 0.0000 'International Tables Vol C Tables 4.2.6.8 and 6.1.1.4'
Cl Cl 0.3639 0.7018 'International Tables Vol C Tables 4.2.6.8 and 6.1.1.4'
F F 0.0727 0.0534 'International Tables Vol C Tables 4.2.6.8 and 6.1.1.4'
Fe Fe -1.1336 3.1974 'International Tables Vol C Tables 4.2.6.8 and 6.1.1.4'
N N 0.0311 0.0180 'International Tables Vol C Tables 4.2.6.8 and 6.1.1.4'
O O 0.0492 0.0322 'International Tables Vol C Tables 4.2.6.8 and 6.1.1.4'
P P 0.2955 0.4335 'International Tables Vol C Tables 4.2.6.8 and 6.1.1.4'
S S 0.3331 0.5567 'International Tables Vol C Tables 4.2.6.8 and 6.1.1.4'

loop_
_exptl_crystal_face_index_h
_exptl_crystal_face_index_k
_exptl_crystal_face_index_l
_exptl_crystal_face_perp_dist
_exptl_oxdiff_crystal_face_indexfrac_h
_exptl_oxdiff_crystal_face_indexfrac_k
_exptl_oxdiff_crystal_face_indexfrac_l
_exptl_oxdiff_crystal_face_x
_exptl_oxdiff_crystal_face_y
_exptl_oxdiff_crystal_face_z
9 0 0 0.0859 8.9988 -0.0018 -0.0024 -0.5599 -0.0815 0.8192
-1 0 15 0.0914 -0.9949 0.0003 15.0042 -0.8164 0.0153 -0.5665
-2 -9 3 0.0712 -2.0008 -8.9982 3.0024 0.2941 -0.7512 -0.6084
-6 -4 -2 0.0709 -6.0008 -3.9982 -1.9984 0.6439 -0.2890 -0.6300
-6 10 5 0.1365 -5.9953 9.9997 5.0017 -0.3033 0.9126 -0.3366
-7 -2 8 0.0677 -6.9969 -1.9982 8.0042 0.0437 -0.1045 -0.9644
9 -9 1 0.0939 8.9971 -9.0004 0.9990 -0.2731 -0.8516 0.4563
8 -3 -11 0.0883 7.9946 -3.0012 -11.0046 0.2617 -0.3339 0.9665
-8 -1 -3 0.0859 -8.0001 -0.9983 -2.9985 0.7118 -0.0144 -0.6699
-2 0 -14 0.1085 -2.0043 0.0003 -14.0031 0.9445 0.0123 0.2617
2 7 -11 0.0574 1.9977 6.9985 -11.0042 0.2513 0.5766 0.7884

loop_
_geom_angle_atom_site_label_1
_geom_angle_atom_site_label_2
_geom_angle_atom_site_label_3
_geom_angle
O2 Fe1 O1 77.58(6)
O2 Fe1 N1 124.35(7)
O2 Fe1 N3 139.32(7)
O2 Fe1 N5 105.70(7)
N1 Fe1 O1 90.75(6)
N1 Fe1 N5 89.20(7)
N3 Fe1 O1 90.21(6)
N3 Fe1 N1 94.03(7)
N3 Fe1 N5 85.81(7)
N5 Fe1 O1 176.01(6)
C1 P1 C9 98.73(9)
C5 P1 C1 96.87(10)
C5 P1 C9 97.19(10)
C50 O2 Fe1 119.33(14)
C49 O1 Fe1 110.57(13)
C49 O1 C56 118.85(18)
C56 O1 Fe1 130.37(14)
C1 N2 C2 107.67(18)
C1 N2 C4 126.49(18)
C2 N2 C4 125.70(18)
C1 N1 Fe1 119.16(14)
C1 N1 C3 106.31(17)
C3 N1 Fe1 132.53(14)
C5 N4 C6 108.24(18)
C5 N4 C8 125.89(19)
C6 N4 C8 125.75(18)
C5 N3 Fe1 117.71(14)
C5 N3 C7 106.95(18)
C7 N3 Fe1 134.67(15)
C9 N6 C10 107.40(18)
C9 N6 C12 126.78(18)
C10 N6 C12 125.64(18)
C9 N5 Fe1 119.62(14)
C9 N5 C11 106.74(18)
C11 N5 Fe1 133.60(15)
N2 C1 P1 123.68(16)
N1 C1 P1 125.53(16)
N1 C1 N2 110.62(18)
N2 C2 C13 122.0(10)
N2 C2 C13X 123(2)
C3 C2 N2 106.33(18)
C3 C2 C13 131.6(11)
C3 C2 C13X 130.4(19)
C13X C2 C13 9.3(16)
N1 C3 C19 121.69(19)
C2 C3 N1 109.07(18)
C2 C3 C19 129.18(19)
N2 C4 H4A 109.5
N2 C4 H4B 109.5
N2 C4 H4C 109.5
H4A C4 H4B 109.5
H4A C4 H4C 109.5
H4B C4 H4C 109.5
N4 C5 P1 123.20(16)
N3 C5 P1 126.92(16)
N3 C5 N4 109.84(18)
N4 C6 C25 122.0(2)
C7 C6 N4 106.10(18)
C7 C6 C25 131.5(2)
N3 C7 C31 122.09(19)
C6 C7 N3 108.86(19)
C6 C7 C31 129.0(2)
N4 C8 H8A 109.5
N4 C8 H8B 109.5
N4 C8 H8C 109.5
H8A C8 H8B 109.5
H8A C8 H8C 109.5
H8B C8 H8C 109.5
N6 C9 P1 124.46(16)
N5 C9 P1 125.02(16)
N5 C9 N6 110.43(18)
N6 C10 C37 123.7(2)
C11 C10 N6 106.26(18)
C11 C10 C37 130.0(2)
N5 C11 C43 121.39(19)
C10 C11 N5 109.2(2)
C10 C11 C43 129.4(2)
N6 C12 H12A 109.5
N6 C12 H12B 109.5
N6 C12 H12C 109.5
H12A C12 H12B 109.5
H12A C12 H12C 109.5
H12B C12 H12C 109.5
C14 C13 C2 120.1(7)
C14 C13 C18 120.2(7)
C18 C13 C2 119.6(8)
C13 C14 H14 120.1
C13 C14 C15 119.8(7)
C15 C14 H14 120.1
C14 C15 H15 120.2
C16 C15 C14 119.6(6)
C16 C15 H15 120.2
C15 C16 H16 119.5
C17 C16 C15 121.0(5)
C17 C16 H16 119.5
C16 C17 H17 120.1
C16 C17 C18 119.9(6)
C18 C17 H17 120.1
C13 C18 C17 119.4(7)
C13 C18 H18 120.3
C17 C18 H18 120.3
C14X C13X C2 121.1(13)
C14X C13X C18X 119.3(13)
C18X C13X C2 119.4(14)
C13X C14X H14X 120.1
C13X C14X C15X 119.8(12)
C15X C14X H14X 120.1
C14X C15X H15X 120.2
C16X C15X C14X 119.6(10)
C16X C15X H15X 120.2
C15X C16X H16X 119.3
C15X C16X C17X 121.4(9)
C17X C16X H16X 119.3
C16X C17X H17X 120.0
C16X C17X C18X 120.0(11)
C18X C17X H17X 120.0
C13X C18X H18X 120.2
C17X C18X C13X 119.6(12)
C17X C18X H18X 120.2
C20 C19 C3 119.6(2)
C24 C19 C3 121.5(2)
C24 C19 C20 118.8(2)
C19 C20 H20 119.9
C21 C20 C19 120.1(2)
C21 C20 H20 119.9
C20 C21 H21 119.6
C22 C21 C20 120.7(2)
C22 C21 H21 119.6
C21 C22 H22 120.3
C21 C22 C23 119.5(2)
C23 C22 H22 120.3
C22 C23 H23 119.8
C24 C23 C22 120.3(2)
C24 C23 H23 119.8
C19 C24 H24 119.7
C23 C24 C19 120.5(2)
C23 C24 H24 119.7
C26 C25 C6 121.6(2)
C30 C25 C6 119.0(2)
C30 C25 C26 119.4(2)
C25 C26 H26 120.1
C25 C26 C27 119.9(2)
C27 C26 H26 120.1
C26 C27 H27 119.8
C28 C27 C26 120.4(2)
C28 C27 H27 119.8
C27 C28 H28 120.1
C29 C28 C27 119.8(2)
C29 C28 H28 120.1
C28 C29 H29 119.9
C28 C29 C30 120.3(2)
C30 C29 H29 119.9
C25 C30 H30 119.8
C29 C30 C25 120.3(2)
C29 C30 H30 119.8
C32 C31 C7 120.2(2)
C32 C31 C36 118.8(2)
C36 C31 C7 120.9(2)
C31 C32 H32 119.7
C33 C32 C31 120.6(2)
C33 C32 H32 119.7
C32 C33 H33 120.0
C34 C33 C32 120.1(2)
C34 C33 H33 120.0
C33 C34 H34 120.1
C35 C34 C33 119.9(2)
C35 C34 H34 120.1
C34 C35 H35 119.7
C34 C35 C36 120.6(3)
C36 C35 H35 119.7
C31 C36 H36 120.0
C35 C36 C31 120.1(2)
C35 C36 H36 120.0
C38 C37 C10 121.3(2)
C38 C37 C42 119.3(2)
C42 C37 C10 119.4(2)
C37 C38 H38 119.7
C39 C38 C37 120.6(3)
C39 C38 H38 119.7
C38 C39 H39 120.0
C40 C39 C38 120.0(3)
C40 C39 H39 120.0
C39 C40 H40 120.0
C39 C40 C41 120.0(3)
C41 C40 H40 120.0
C40 C41 H41 119.5
C40 C41 C42 120.9(3)
C42 C41 H41 119.5
C37 C42 C41 119.1(3)
C37 C42 H42 120.4
C41 C42 H42 120.4
C44 C43 C11 121.2(2)
C48 C43 C11 119.3(2)
C48 C43 C44 119.5(2)
C43 C44 H44 120.2
C43 C44 C45 119.7(2)
C45 C44 H44 120.2
C44 C45 H45 119.9
C46 C45 C44 120.3(2)
C46 C45 H45 119.9
C45 C46 H46 119.9
C45 C46 C47 120.2(2)
C47 C46 H46 119.9
C46 C47 H47 120.1
C48 C47 C46 119.7(2)
C48 C47 H47 120.1
C43 C48 H48 119.7
C47 C48 C43 120.6(2)
C47 C48 H48 119.7
O2 C50 C49 119.7(2)
O2 C50 C54 123.0(2)
C54 C50 C49 117.3(2)
O1 C49 C50 112.4(2)
C51 C49 O1 125.8(2)
C51 C49 C50 121.8(2)
C49 C51 H51 120.4
C49 C51 C52 119.2(3)
C52 C51 H51 120.4
C51 C52 H52 119.6
C53 C52 C51 120.7(2)
C53 C52 H52 119.6
C52 C53 C54 119.2(2)
C52 C53 C55 121.1(2)
C54 C53 C55 119.8(3)
C50 C54 C53 121.8(2)
C50 C54 H54 119.1
C53 C54 H54 119.1
C53 C55 H55A 109.5
C53 C55 H55B 109.5
C53 C55 H55C 109.5
H55A C55 H55B 109.5
H55A C55 H55C 109.5
H55B C55 H55C 109.5
O1 C56 H56A 109.5
O1 C56 H56B 109.5
O1 C56 H56C 109.5
H56A C56 H56B 109.5
H56A C56 H56C 109.5
H56B C56 H56C 109.5
O2A Fe1A O1A 77.39(7)
O2A Fe1A N1A 136.53(7)
O2A Fe1A N3A 129.84(7)
O2A Fe1A N5A 101.53(7)
N1A Fe1A O1A 91.97(7)
N1A Fe1A N3A 91.47(7)
N1A Fe1A N5A 88.07(7)
N3A Fe1A O1A 89.73(6)
N5A Fe1A O1A 178.45(7)
N5A Fe1A N3A 91.82(7)
C5A P1A C1A 97.32(9)
C9A P1A C1A 99.72(10)
C9A P1A C5A 97.07(10)
C50A O2A Fe1A 119.53(17)
C49A O1A Fe1A 110.55(15)
C49A O1A C56A 118.3(2)
C56A O1A Fe1A 131.18(18)
C1A N2A C2A 108.00(17)
C1A N2A C4A 126.72(17)
C2A N2A C4A 125.05(18)
C1A N1A Fe1A 118.27(13)
C1A N1A C3A 106.56(17)
C3A N1A Fe1A 135.16(14)
C5A N4A C6A 107.54(18)
C5A N4A C8A 126.54(18)
C6A N4A C8A 125.84(18)
C5A N3A Fe1A 116.86(14)
C5A N3A C7A 106.35(17)
C7A N3A Fe1A 135.70(15)
C9A N6A C10A 107.39(17)
C9A N6A C12A 127.56(18)
C10A N6A C12A 125.04(18)
C9A N5A Fe1A 115.28(13)
C9A N5A C11A 106.31(17)
C11A N5A Fe1A 133.30(14)
N2A C1A P1A 122.99(16)
N1A C1A P1A 126.26(16)
N1A C1A N2A 110.55(17)
N2A C2A C13A 120.94(19)
C3A C2A N2A 106.14(18)
C3A C2A C13A 132.78(19)
N1A C3A C19A 121.73(19)
C2A C3A N1A 108.75(18)
C2A C3A C19A 129.47(19)
N2A C4A H4AA 109.5
N2A C4A H4AB 109.5
N2A C4A H4AC 109.5
H4AA C4A H4AB 109.5
H4AA C4A H4AC 109.5
H4AB C4A H4AC 109.5
N4A C5A P1A 123.20(16)
N3A C5A P1A 125.87(16)
N3A C5A N4A 110.92(18)
N4A C6A C7A 106.22(18)
N4A C6A C25A 121.65(19)
C7A C6A C25A 132.1(2)
N3A C7A C6A 108.97(19)
N3A C7A C31A 123.01(19)
C6A C7A C31A 128.0(2)
N4A C8A H8AA 109.5
N4A C8A H8AB 109.5
N4A C8A H8AC 109.5
H8AA C8A H8AB 109.5
H8AA C8A H8AC 109.5
H8AB C8A H8AC 109.5
N6A C9A P1A 123.08(16)
N5A C9A P1A 126.12(15)
N5A C9A N6A 110.80(18)
N6A C10A C11A 106.30(18)
N6A C10A C37A 123.4(9)
N6A C10A C37X 119(2)
C11A C10A C37A 130.1(9)
C11A C10A C37X 134(2)
C37X C10A C37A 12.2(8)
N5A C11A C10A 109.15(19)
N5A C11A C43A 123.23(19)
C10A C11A C43A 127.49(19)
N6A C12A H12D 109.5
N6A C12A H12E 109.5
N6A C12A H12F 109.5
H12D C12A H12E 109.5
H12D C12A H12F 109.5
H12E C12A H12F 109.5
C14A C13A C2A 119.36(19)
C14A C13A C18A 119.6(2)
C18A C13A C2A 121.0(2)
C13A C14A H14A 119.8
C15A C14A C13A 120.4(2)
C15A C14A H14A 119.8
C14A C15A H15A 120.2
C14A C15A C16A 119.7(2)
C16A C15A H15A 120.2
C15A C16A H16A 119.8
C17A C16A C15A 120.3(2)
C17A C16A H16A 119.8
C16A C17A H17A 119.9
C16A C17A C18A 120.3(2)
C18A C17A H17A 119.9
C13A C18A H18A 120.2
C17A C18A C13A 119.7(2)
C17A C18A H18A 120.2
C20A C19A C3A 121.03(19)
C24A C19A C3A 120.09(19)
C24A C19A C20A 118.9(2)
C19A C20A H20A 119.8
C21A C20A C19A 120.3(2)
C21A C20A H20A 119.8
C20A C21A H21A 119.8
C22A C21A C20A 120.5(2)
C22A C21A H21A 119.8
C21A C22A H22A 120.4
C21A C22A C23A 119.3(2)
C23A C22A H22A 120.4
C22A C23A H23A 119.6
C22A C23A C24A 120.8(2)
C24A C23A H23A 119.6
C19A C24A H24A 119.9
C23A C24A C19A 120.2(2)
C23A C24A H24A 119.9
C26A C25A C6A 119.8(2)
C30A C25A C6A 120.95(19)
C30A C25A C26A 119.2(2)
C25A C26A H26A 119.9
C27A C26A C25A 120.2(2)
C27A C26A H26A 119.9
C26A C27A H27A 119.9
C28A C27A C26A 120.3(2)
C28A C27A H27A 119.9
C27A C28A H28A 120.0
C27A C28A C29A 120.0(2)
C29A C28A H28A 120.0
C28A C29A H29A 119.9
C28A C29A C30A 120.1(2)
C30A C29A H29A 119.9
C25A C30A H30A 119.9
C29A C30A C25A 120.3(2)
C29A C30A H30A 119.9
C32A C31A C7A 120.5(2)
C36A C31A C7A 121.0(2)
C36A C31A C32A 118.5(2)
C31A C32A H32A 119.7
C33A C32A C31A 120.7(2)
C33A C32A H32A 119.7
C32A C33A H33A 119.7
C32A C33A C34A 120.6(2)
C34A C33A H33A 119.7
C33A C34A H34A 120.1
C33A C34A C35A 119.7(2)
C35A C34A H34A 120.1
C34A C35A H35A 120.0
C34A C35A C36A 120.0(2)
C36A C35A H35A 120.0
C31A C36A H36A 119.8
C35A C36A C31A 120.4(2)
C35A C36A H36A 119.8
C38A C37A C10A 121.2(6)
C38A C37A C42A 119.3(6)
C42A C37A C10A 119.4(6)
C37A C38A H38A 119.8
C37A C38A C39A 120.4(5)
C39A C38A H38A 119.8
C38A C39A H39A 120.1
C40A C39A C38A 119.9(4)
C40A C39A H39A 120.1
C39A C40A H40A 119.8
C39A C40A C41A 120.5(4)
C41A C40A H40A 119.8
C40A C41A H41A 120.0
C40A C41A C42A 120.1(5)
C42A C41A H41A 120.0
C37A C42A H42A 120.1
C41A C42A C37A 119.8(6)
C41A C42A H42A 120.1
C38X C37X C10A 118.1(14)
C38X C37X C42X 118.5(14)
C42X C37X C10A 122.5(13)
C37X C38X H38X 119.4
C37X C38X C39X 121.1(12)
C39X C38X H38X 119.4
C38X C39X H39X 121.0
C40X C39X C38X 118.0(10)
C40X C39X H39X 121.0
C39X C40X H40X 119.1
C39X C40X C41X 121.9(10)
C41X C40X H40X 119.1
C40X C41X H41X 119.9
C40X C41X C42X 120.1(11)
C42X C41X H41X 119.9
C37X C42X H42X 119.9
C41X C42X C37X 120.1(12)
C41X C42X H42X 119.9
C44A C43A C11A 120.2(2)
C44A C43A C48A 118.5(2)
C48A C43A C11A 121.2(2)
C43A C44A H44A 119.5
C45A C44A C43A 120.9(2)
C45A C44A H44A 119.5
C44A C45A H45A 120.0
C44A C45A C46A 120.0(2)
C46A C45A H45A 120.0
C45A C46A H46A 120.3
C45A C46A C47A 119.4(2)
C47A C46A H46A 120.3
C46A C47A H47A 119.6
C48A C47A C46A 120.8(2)
C48A C47A H47A 119.6
C43A C48A H48A 119.8
C47A C48A C43A 120.4(2)
C47A C48A H48A 119.8
O2A C50A C49A 119.4(2)
O2A C50A C54A 123.1(3)
C54A C50A C49A 117.6(3)
O1A C49A C50A 112.9(2)
C51A C49A O1A 125.0(3)
C51A C49A C50A 122.1(3)
C49A C51A H51A 121.0
C49A C51A C52A 118.1(4)
C52A C51A H51A 121.0
C51A C52A H52A 119.2
C53A C52A C51A 121.5(3)
C53A C52A H52A 119.2
C52A C53A C54A 118.9(4)
C52A C53A C55A 120.6(4)
C54A C53A C55A 120.4(5)
C50A C54A C53A 121.7(4)
C50A C54A H54A 119.1
C53A C54A H54A 119.1
C53A C55A H55D 109.5
C53A C55A H55E 109.5
C53A C55A H55F 109.5
H55D C55A H55E 109.5
H55D C55A H55F 109.5
H55E C55A H55F 109.5
O1A C56A H56D 109.5
O1A C56A H56E 109.5
O1A C56A H56F 109.5
H56D C56A H56E 109.5
H56D C56A H56F 109.5
H56E C56A H56F 109.5
O1S S1 C57 104.1(3)
O2S S1 O1S 113.8(3)
O2S S1 O3S 115.9(3)
O2S S1 C57 102.4(2)
O3S S1 O1S 115.4(4)
O3S S1 C57 102.7(2)
F1 C57 S1 110.4(4)
F1 C57 F2 107.5(4)
F2 C57 S1 111.8(3)
F3 C57 S1 111.5(4)
F3 C57 F1 109.0(5)
F3 C57 F2 106.5(5)
O1X S1X C57X 102.7(7)
O2X S1X O1X 114.2(8)
O2X S1X C57X 103.2(5)
O3X S1X O1X 116.5(7)
O3X S1X O2X 115.4(5)
O3X S1X C57X 102.0(6)
F1X C57X S1X 111.9(8)
F1X C57X F2X 109.4(11)
F2X C57X S1X 111.1(7)
F3X C57X S1X 112.1(8)
F3X C57X F1X 105.2(12)
F3X C57X F2X 106.9(10)
O4S S2 O6S 114.60(10)
O4S S2 C57A 101.86(11)
O5S S2 O4S 115.13(11)
O5S S2 O6S 114.67(11)
O5S S2 C57A 104.37(12)
O6S S2 C57A 103.97(11)
F4 C57A S2 111.15(18)
F4 C57A F5 108.5(2)
F4 C57A F6 107.4(2)
F5 C57A S2 112.04(18)
F5 C57A F6 106.7(2)
F6 C57A S2 110.82(18)
Cl1 C1S Cl2 111.84(14)
Cl1 C1S H1SA 109.2
Cl1 C1S H1SB 109.2
Cl2 C1S H1SA 109.2
Cl2 C1S H1SB 109.2
H1SA C1S H1SB 107.9
Cl3 C2S H2SA 109.1
Cl3 C2S H2SB 109.1
Cl4 C2S Cl3 112.7(2)
Cl4 C2S H2SA 109.1
Cl4 C2S H2SB 109.1
H2SA C2S H2SB 107.8
Cl5 C3S H3SA 109.4
Cl5 C3S H3SB 109.4
Cl6 C3S Cl5 111.32(14)
Cl6 C3S H3SA 109.4
Cl6 C3S H3SB 109.4
H3SA C3S H3SB 108.0

loop_
_geom_bond_atom_site_label_1
_geom_bond_atom_site_label_2
_geom_bond_distance
Fe1 O2 1.9193(16)
Fe1 O1 2.2289(15)
Fe1 N1 2.1242(18)
Fe1 N3 2.1195(18)
Fe1 N5 2.1419(18)
P1 C1 1.824(2)
P1 C5 1.824(2)
P1 C9 1.829(2)
O2 C50 1.336(3)
O1 C49 1.390(3)
O1 C56 1.422(3)
N2 C1 1.354(3)
N2 C2 1.380(3)
N2 C4 1.464(3)
N1 C1 1.334(3)
N1 C3 1.385(3)
N4 C5 1.355(3)
N4 C6 1.379(3)
N4 C8 1.460(3)
N3 C5 1.340(3)
N3 C7 1.380(3)
N6 C9 1.363(3)
N6 C10 1.383(3)
N6 C12 1.467(3)
N5 C9 1.328(3)
N5 C11 1.381(3)
C2 C3 1.369(3)
C2 C13 1.510(10)
C2 C13X 1.445(18)
C3 C19 1.473(3)
C4 H4A 0.9800
C4 H4B 0.9800
C4 H4C 0.9800
C6 C7 1.377(3)
C6 C25 1.485(3)
C7 C31 1.472(3)
C8 H8A 0.9800
C8 H8B 0.9800
C8 H8C 0.9800
C10 C11 1.370(3)
C10 C37 1.476(3)
C11 C43 1.479(3)
C12 H12A 0.9800
C12 H12B 0.9800
C12 H12C 0.9800
C13 C14 1.388(9)
C13 C18 1.396(8)
C14 H14 0.9500
C14 C15 1.396(8)
C15 H15 0.9500
C15 C16 1.384(8)
C16 H16 0.9500
C16 C17 1.377(9)
C17 H17 0.9500
C17 C18 1.398(9)
C18 H18 0.9500
C13X C14X 1.393(13)
C13X C18X 1.395(13)
C14X H14X 0.9500
C14X C15X 1.408(12)
C15X H15X 0.9500
C15X C16X 1.357(14)
C16X H16X 0.9500
C16X C17X 1.372(13)
C17X H17X 0.9500
C17X C18X 1.393(12)
C18X H18X 0.9500
C19 C20 1.400(3)
C19 C24 1.392(3)
C20 H20 0.9500
C20 C21 1.385(3)
C21 H21 0.9500
C21 C22 1.380(4)
C22 H22 0.9500
C22 C23 1.389(4)
C23 H23 0.9500
C23 C24 1.385(3)
C24 H24 0.9500
C25 C26 1.393(3)
C25 C30 1.391(3)
C26 H26 0.9500
C26 C27 1.394(3)
C27 H27 0.9500
C27 C28 1.388(3)
C28 H28 0.9500
C28 C29 1.381(4)
C29 H29 0.9500
C29 C30 1.391(3)
C30 H30 0.9500
C31 C32 1.394(3)
C31 C36 1.394(3)
C32 H32 0.9500
C32 C33 1.390(3)
C33 H33 0.9500
C33 C34 1.383(4)
C34 H34 0.9500
C34 C35 1.376(4)
C35 H35 0.9500
C35 C36 1.393(4)
C36 H36 0.9500
C37 C38 1.390(3)
C37 C42 1.392(4)
C38 H38 0.9500
C38 C39 1.383(4)
C39 H39 0.9500
C39 C40 1.370(5)
C40 H40 0.9500
C40 C41 1.374(5)
C41 H41 0.9500
C41 C42 1.393(4)
C42 H42 0.9500
C43 C44 1.391(3)
C43 C48 1.387(3)
C44 H44 0.9500
C44 C45 1.391(3)
C45 H45 0.9500
C45 C46 1.378(4)
C46 H46 0.9500
C46 C47 1.384(4)
C47 H47 0.9500
C47 C48 1.382(3)
C48 H48 0.9500
C50 C49 1.416(3)
C50 C54 1.391(3)
C49 C51 1.368(3)
C51 H51 0.9500
C51 C52 1.403(4)
C52 H52 0.9500
C52 C53 1.379(4)
C53 C54 1.394(4)
C53 C55 1.519(4)
C54 H54 0.9500
C55 H55A 0.9800
C55 H55B 0.9800
C55 H55C 0.9800
C56 H56A 0.9800
C56 H56B 0.9800
C56 H56C 0.9800
Fe1A O2A 1.9208(17)
Fe1A O1A 2.2278(16)
Fe1A N1A 2.1030(18)
Fe1A N3A 2.1732(18)
Fe1A N5A 2.1688(17)
P1A C1A 1.823(2)
P1A C5A 1.822(2)
P1A C9A 1.817(2)
O2A C50A 1.337(3)
O1A C49A 1.389(3)
O1A C56A 1.417(3)
N2A C1A 1.350(3)
N2A C2A 1.381(3)
N2A C4A 1.463(3)
N1A C1A 1.338(3)
N1A C3A 1.385(3)
N4A C5A 1.358(3)
N4A C6A 1.380(3)
N4A C8A 1.459(3)
N3A C5A 1.339(3)
N3A C7A 1.381(3)
N6A C9A 1.357(3)
N6A C10A 1.377(3)
N6A C12A 1.464(3)
N5A C9A 1.334(3)
N5A C11A 1.376(3)
C2A C3A 1.380(3)
C2A C13A 1.478(3)
C3A C19A 1.475(3)
C4A H4AA 0.9800
C4A H4AB 0.9800
C4A H4AC 0.9800
C6A C7A 1.387(3)
C6A C25A 1.479(3)
C7A C31A 1.470(3)
C8A H8AA 0.9800
C8A H8AB 0.9800
C8A H8AC 0.9800
C10A C11A 1.377(3)
C10A C37A 1.507(8)
C10A C37X 1.438(18)
C11A C43A 1.465(3)
C12A H12D 0.9800
C12A H12E 0.9800
C12A H12F 0.9800
C13A C14A 1.391(3)
C13A C18A 1.397(3)
C14A H14A 0.9500
C14A C15A 1.384(3)
C15A H15A 0.9500
C15A C16A 1.388(4)
C16A H16A 0.9500
C16A C17A 1.381(4)
C17A H17A 0.9500
C17A C18A 1.387(3)
C18A H18A 0.9500
C19A C20A 1.395(3)
C19A C24A 1.392(3)
C20A H20A 0.9500
C20A C21A 1.392(3)
C21A H21A 0.9500
C21A C22A 1.380(4)
C22A H22A 0.9500
C22A C23A 1.386(3)
C23A H23A 0.9500
C23A C24A 1.386(3)
C24A H24A 0.9500
C25A C26A 1.395(3)
C25A C30A 1.394(3)
C26A H26A 0.9500
C26A C27A 1.384(3)
C27A H27A 0.9500
C27A C28A 1.384(4)
C28A H28A 0.9500
C28A C29A 1.385(4)
C29A H29A 0.9500
C29A C30A 1.386(3)
C30A H30A 0.9500
C31A C32A 1.398(3)
C31A C36A 1.395(3)
C32A H32A 0.9500
C32A C33A 1.379(4)
C33A H33A 0.9500
C33A C34A 1.379(4)
C34A H34A 0.9500
C34A C35A 1.386(4)
C35A H35A 0.9500
C35A C36A 1.394(3)
C36A H36A 0.9500
C37A C38A 1.382(9)
C37A C42A 1.396(7)
C38A H38A 0.9500
C38A C39A 1.389(6)
C39A H39A 0.9500
C39A C40A 1.374(7)
C40A H40A 0.9500
C40A C41A 1.376(8)
C41A H41A 0.9500
C41A C42A 1.389(7)
C42A H42A 0.9500
C37X C38X 1.376(14)
C37X C42X 1.392(14)
C38X H38X 0.9500
C38X C39X 1.415(13)
C39X H39X 0.9500
C39X C40X 1.360(16)
C40X H40X 0.9500
C40X C41X 1.360(15)
C41X H41X 0.9500
C41X C42X 1.385(13)
C42X H42X 0.9500
C43A C44A 1.394(3)
C43A C48A 1.395(3)
C44A H44A 0.9500
C44A C45A 1.382(4)
C45A H45A 0.9500
C45A C46A 1.384(4)
C46A H46A 0.9500
C46A C47A 1.384(4)
C47A H47A 0.9500
C47A C48A 1.376(4)
C48A H48A 0.9500
C50A C49A 1.406(4)
C50A C54A 1.379(4)
C49A C51A 1.376(4)
C51A H51A 0.9500
C51A C52A 1.398(6)
C52A H52A 0.9500
C52A C53A 1.372(7)
C53A C54A 1.393(6)
C53A C55A 1.510(6)
C54A H54A 0.9500
C55A H55D 0.9800
C55A H55E 0.9800
C55A H55F 0.9800
C56A H56D 0.9800
C56A H56E 0.9800
C56A H56F 0.9800
S1 O1S 1.434(6)
S1 O2S 1.430(3)
S1 O3S 1.430(4)
S1 C57 1.837(5)
F1 C57 1.335(7)
F2 C57 1.339(5)
F3 C57 1.323(6)
S1X O1X 1.441(10)
S1X O2X 1.435(7)
S1X O3X 1.430(9)
S1X C57X 1.827(9)
F1X C57X 1.334(12)
F2X C57X 1.344(11)
F3X C57X 1.328(12)
S2 O4S 1.4414(17)
S2 O5S 1.4341(18)
S2 O6S 1.4427(18)
S2 C57A 1.822(3)
F4 C57A 1.330(3)
F5 C57A 1.332(3)
F6 C57A 1.337(3)
Cl1 C1S 1.758(3)
Cl2 C1S 1.767(3)
C1S H1SA 0.9900
C1S H1SB 0.9900
Cl3 C2S 1.750(4)
Cl4 C2S 1.730(4)
C2S H2SA 0.9900
C2S H2SB 0.9900
Cl5 C3S 1.759(3)
Cl6 C3S 1.758(3)
C3S H3SA 0.9900
C3S H3SB 0.9900

loop_
_geom_torsion_atom_site_label_1
_geom_torsion_atom_site_label_2
_geom_torsion_atom_site_label_3
_geom_torsion_atom_site_label_4
_geom_torsion
Fe1 O2 C50 C49 5.4(3)
Fe1 O2 C50 C54 -175.41(17)
Fe1 O1 C49 C50 -4.6(2)
Fe1 O1 C49 C51 175.1(2)
Fe1 N1 C1 P1 9.6(2)
Fe1 N1 C1 N2 -165.78(13)
Fe1 N1 C3 C2 163.29(15)
Fe1 N1 C3 C19 -14.1(3)
Fe1 N3 C5 P1 -10.4(2)
Fe1 N3 C5 N4 171.69(13)
Fe1 N3 C7 C6 -170.17(15)
Fe1 N3 C7 C31 8.0(3)
Fe1 N5 C9 P1 5.7(2)
Fe1 N5 C9 N6 -177.60(13)
Fe1 N5 C11 C10 177.28(15)
Fe1 N5 C11 C43 -3.7(3)
O2 Fe1 O1 C49 5.71(14)
O2 Fe1 O1 C56 -179.75(19)
O2 Fe1 N1 C1 -158.54(14)
O2 Fe1 N1 C3 40.0(2)
O2 Fe1 N3 C5 163.12(14)
O2 Fe1 N3 C7 -27.7(2)
O2 Fe1 N5 C9 167.60(15)
O2 Fe1 N5 C11 -9.8(2)
O2 C50 C49 O1 0.2(3)
O2 C50 C49 C51 -179.5(2)
O2 C50 C54 C53 -179.4(2)
O1 Fe1 O2 C50 -5.91(15)
O1 Fe1 N1 C1 126.04(15)
O1 Fe1 N1 C3 -35.44(19)
O1 Fe1 N3 C5 -125.89(15)
O1 Fe1 N3 C7 43.3(2)
O1 Fe1 N5 C9 -47.3(10)
O1 Fe1 N5 C11 135.3(9)
O1 C49 C51 C52 178.7(2)
N2 C2 C3 N1 -0.2(2)
N2 C2 C3 C19 176.9(2)
N2 C2 C13 C14 -62(3)
N2 C2 C13 C18 114.8(19)
N2 C2 C13X C14X -65(5)
N2 C2 C13X C18X 119(3)
N1 Fe1 O2 C50 -88.19(17)
N1 Fe1 O1 C49 130.81(14)
N1 Fe1 O1 C56 -54.65(19)
N1 Fe1 N3 C5 -35.12(16)
N1 Fe1 N3 C7 134.0(2)
N1 Fe1 N5 C9 41.99(16)
N1 Fe1 N5 C11 -135.40(19)
N1 C3 C19 C20 136.4(2)
N1 C3 C19 C24 -40.9(3)
N4 C6 C7 N3 0.6(2)
N4 C6 C7 C31 -177.4(2)
N4 C6 C25 C26 66.8(3)
N4 C6 C25 C30 -111.2(2)
N3 Fe1 O2 C50 69.59(19)
N3 Fe1 O1 C49 -135.15(14)
N3 Fe1 O1 C56 39.38(19)
N3 Fe1 N1 C1 35.77(16)
N3 Fe1 N1 C3 -125.71(18)
N3 Fe1 N5 C9 -52.11(16)
N3 Fe1 N5 C11 130.50(19)
N3 C7 C31 C32 -144.5(2)
N3 C7 C31 C36 32.7(3)
N6 C10 C11 N5 0.1(2)
N6 C10 C11 C43 -178.7(2)
N6 C10 C37 C38 -53.0(3)
N6 C10 C37 C42 129.5(3)
N5 Fe1 O2 C50 171.76(15)
N5 Fe1 O1 C49 -139.9(9)
N5 Fe1 O1 C56 34.6(10)
N5 Fe1 N1 C1 -49.97(15)
N5 Fe1 N1 C3 148.55(19)
N5 Fe1 N3 C5 53.78(16)
N5 Fe1 N3 C7 -137.1(2)
N5 C11 C43 C44 122.7(2)
N5 C11 C43 C48 -55.8(3)
C1 P1 C5 N4 -126.24(18)
C1 P1 C5 N3 56.2(2)
C1 P1 C9 N6 131.43(18)
C1 P1 C9 N5 -52.34(19)
C1 N2 C2 C3 0.3(2)
C1 N2 C2 C13 177.6(9)
C1 N2 C2 C13X -171.5(13)
C1 N1 C3 C2 0.1(2)
C1 N1 C3 C19 -177.33(19)
C2 N2 C1 P1 -175.79(15)
C2 N2 C1 N1 -0.3(2)
C2 C3 C19 C20 -40.4(3)
C2 C3 C19 C24 142.2(2)
C2 C13 C14 C15 176.5(16)
C2 C13 C18 C17 -178.9(16)
C2 C13X C14X C15X -178(3)
C2 C13X C18X C17X -179(3)
C3 N1 C1 P1 175.53(15)
C3 N1 C1 N2 0.1(2)
C3 C2 C13 C14 114.5(19)
C3 C2 C13 C18 -69(3)
C3 C2 C13X C14X 125(3)
C3 C2 C13X C18X -50(5)
C3 C19 C20 C21 -177.1(2)
C3 C19 C24 C23 176.2(2)
C4 N2 C1 P1 0.1(3)
C4 N2 C1 N1 175.61(19)
C4 N2 C2 C3 -175.61(19)
C4 N2 C2 C13 1.7(9)
C4 N2 C2 C13X 12.6(14)
C5 P1 C1 N2 119.73(18)
C5 P1 C1 N1 -55.13(19)
C5 P1 C9 N6 -130.45(18)
C5 P1 C9 N5 45.79(19)
C5 N4 C6 C7 -0.7(2)
C5 N4 C6 C25 173.11(19)
C5 N3 C7 C6 -0.2(2)
C5 N3 C7 C31 177.96(19)
C6 N4 C5 P1 -177.32(15)
C6 N4 C5 N3 0.6(2)
C6 C7 C31 C32 33.3(3)
C6 C7 C31 C36 -149.5(2)
C6 C25 C26 C27 -177.9(2)
C6 C25 C30 C29 178.1(2)
C7 N3 C5 P1 177.60(16)
C7 N3 C5 N4 -0.3(2)
C7 C6 C25 C26 -121.1(3)
C7 C6 C25 C30 60.9(3)
C7 C31 C32 C33 178.0(2)
C7 C31 C36 C35 -176.6(2)
C8 N4 C5 P1 6.4(3)
C8 N4 C5 N3 -175.6(2)
C8 N4 C6 C7 175.5(2)
C8 N4 C6 C25 -10.6(3)
C9 P1 C1 N2 -141.88(17)
C9 P1 C1 N1 43.27(19)
C9 P1 C5 N4 134.01(18)
C9 P1 C5 N3 -43.6(2)
C9 N6 C10 C11 0.1(2)
C9 N6 C10 C37 -179.1(2)
C9 N5 C11 C10 -0.4(2)
C9 N5 C11 C43 178.62(19)
C10 N6 C9 P1 176.37(15)
C10 N6 C9 N5 -0.3(2)
C10 C11 C43 C44 -58.5(3)
C10 C11 C43 C48 123.0(3)
C10 C37 C38 C39 -178.1(2)
C10 C37 C42 C41 177.6(3)
C11 N5 C9 P1 -176.26(15)
C11 N5 C9 N6 0.4(2)
C11 C10 C37 C38 128.0(3)
C11 C10 C37 C42 -49.5(4)
C11 C43 C44 C45 -176.5(2)
C11 C43 C48 C47 177.1(2)
C12 N6 C9 P1 1.1(3)
C12 N6 C9 N5 -175.62(19)
C12 N6 C10 C11 175.46(19)
C12 N6 C10 C37 -3.8(3)
C13 C2 C3 N1 -177.1(9)
C13 C2 C3 C19 0.0(10)
C13 C2 C13X C14X 23(15)
C13 C2 C13X C18X -152(23)
C13 C14 C15 C16 2(2)
C14 C13 C18 C17 -2(3)
C14 C15 C16 C17 -1.5(14)
C15 C16 C17 C18 -1.0(14)
C16 C17 C18 C13 3(2)
C18 C13 C14 C15 0(3)
C13X C2 C3 N1 170.7(18)
C13X C2 C3 C19 -12.2(18)
C13X C2 C13 C14 -159(21)
C13X C2 C13 C18 18(17)
C13X C14X C15X C16X 0(4)
C14X C13X C18X C17X 5(6)
C14X C15X C16X C17X 1(2)
C15X C16X C17X C18X 2(3)
C16X C17X C18X C13X -5(4)
C18X C13X C14X C15X -3(6)
C19 C20 C21 C22 0.5(4)
C20 C19 C24 C23 -1.1(3)
C20 C21 C22 C23 -0.7(4)
C21 C22 C23 C24 -0.1(4)
C22 C23 C24 C19 1.0(4)
C24 C19 C20 C21 0.4(3)
C25 C6 C7 N3 -172.4(2)
C25 C6 C7 C31 9.6(4)
C25 C26 C27 C28 0.1(4)
C26 C25 C30 C29 0.1(3)
C26 C27 C28 C29 -0.5(4)
C27 C28 C29 C30 0.7(4)
C28 C29 C30 C25 -0.5(3)
C30 C25 C26 C27 0.1(3)
C31 C32 C33 C34 -1.3(4)
C32 C31 C36 C35 0.6(3)
C32 C33 C34 C35 0.5(4)
C33 C34 C35 C36 0.8(4)
C34 C35 C36 C31 -1.4(4)
C36 C31 C32 C33 0.7(3)
C37 C10 C11 N5 179.3(2)
C37 C10 C11 C43 0.4(4)
C37 C38 C39 C40 0.7(4)
C38 C37 C42 C41 0.0(4)
C38 C39 C40 C41 -0.4(5)
C39 C40 C41 C42 -0.2(5)
C40 C41 C42 C37 0.3(5)
C42 C37 C38 C39 -0.6(4)
C43 C44 C45 C46 -1.0(4)
C44 C43 C48 C47 -1.4(3)
C44 C45 C46 C47 -0.4(4)
C45 C46 C47 C48 1.0(4)
C46 C47 C48 C43 0.0(3)
C48 C43 C44 C45 2.0(3)
C50 C49 C51 C52 -1.6(4)
C49 C50 C54 C53 -0.1(3)
C49 C51 C52 C53 0.8(4)
C51 C52 C53 C54 0.2(4)
C51 C52 C53 C55 179.5(2)
C52 C53 C54 C50 -0.6(4)
C54 C50 C49 O1 -179.00(19)
C54 C50 C49 C51 1.2(3)
C55 C53 C54 C50 -179.8(2)
C56 O1 C49 C50 -179.90(19)
C56 O1 C49 C51 -0.2(3)
Fe1A O2A C50A C49A -5.9(3)
Fe1A O2A C50A C54A 174.5(2)
Fe1A O1A C49A C50A 1.4(2)
Fe1A O1A C49A C51A -178.8(2)
Fe1A N1A C1A P1A -4.1(2)
Fe1A N1A C1A N2A -179.02(13)
Fe1A N1A C3A C2A 179.01(15)
Fe1A N1A C3A C19A -3.4(3)
Fe1A N3A C5A P1A -11.3(2)
Fe1A N3A C5A N4A 169.80(13)
Fe1A N3A C7A C6A -167.32(15)
Fe1A N3A C7A C31A 12.3(3)
Fe1A N5A C9A P1A -23.2(2)
Fe1A N5A C9A N6A 156.19(13)
Fe1A N5A C11A C10A -150.25(16)
Fe1A N5A C11A C43A 33.7(3)
O2A Fe1A O1A C49A -3.30(15)
O2A Fe1A O1A C56A 177.8(2)
O2A Fe1A N1A C1A -150.04(14)
O2A Fe1A N1A C3A 31.0(2)
O2A Fe1A N3A C5A 156.14(14)
O2A Fe1A N3A C7A -37.8(2)
O2A Fe1A N5A C9A -163.17(15)
O2A Fe1A N5A C11A -12.51(19)
O2A C50A C49A O1A 2.5(3)
O2A C50A C49A C51A -177.3(3)
O2A C50A C54A C53A 176.8(3)
O1A Fe1A O2A C50A 4.88(17)
O1A Fe1A N1A C1A 136.29(15)
O1A Fe1A N1A C3A -42.7(2)
O1A Fe1A N3A C5A -130.62(15)
O1A Fe1A N3A C7A 35.5(2)
O1A Fe1A N5A C9A 151(2)
O1A Fe1A N5A C11A -58(3)
O1A C49A C51A C52A 179.2(3)
N2A C2A C3A N1A -0.1(2)
N2A C2A C3A C19A -177.4(2)
N2A C2A C13A C14A 74.0(3)
N2A C2A C13A C18A -104.5(2)
N1A Fe1A O2A C50A -74.5(2)
N1A Fe1A O1A C49A 134.12(15)
N1A Fe1A O1A C56A -44.7(2)
N1A Fe1A N3A C5A -38.65(15)
N1A Fe1A N3A C7A 127.4(2)
N1A Fe1A N5A C9A 59.58(15)
N1A Fe1A N5A C11A -149.75(19)
N1A C3A C19A C20A 141.1(2)
N1A C3A C19A C24A -38.0(3)
N4A C6A C7A N3A 0.5(2)
N4A C6A C7A C31A -179.1(2)
N4A C6A C25A C26A -110.4(2)
N4A C6A C25A C30A 70.2(3)
N3A Fe1A O2A C50A 83.76(19)
N3A Fe1A O1A C49A -134.41(15)
N3A Fe1A O1A C56A 46.7(2)
N3A Fe1A N1A C1A 46.51(15)
N3A Fe1A N1A C3A -132.47(19)
N3A Fe1A N5A C9A -31.83(15)
N3A Fe1A N5A C11A 118.84(18)
N3A C7A C31A C32A -149.7(2)
N3A C7A C31A C36A 29.2(3)
N6A C10A C11A N5A -1.7(2)
N6A C10A C11A C43A 174.2(2)
N6A C10A C37A C38A -91.2(17)
N6A C10A C37A C42A 85.1(19)
N6A C10A C37X C38X -120(4)
N6A C10A C37X C42X 71(5)
N5A Fe1A O2A C50A -173.98(18)
N5A Fe1A O1A C49A 42(3)
N5A Fe1A O1A C56A -136(2)
N5A Fe1A N1A C1A -45.26(15)
N5A Fe1A N1A C3A 135.8(2)
N5A Fe1A N3A C5A 49.47(15)
N5A Fe1A N3A C7A -144.4(2)
N5A C11A C43A C44A -141.9(2)
N5A C11A C43A C48A 41.8(3)
C1A P1A C5A N4A -123.94(18)
C1A P1A C5A N3A 57.24(19)
C1A P1A C9A N6A 148.38(18)
C1A P1A C9A N5A -32.3(2)
C1A N2A C2A C3A 0.3(2)
C1A N2A C2A C13A -175.93(19)
C1A N1A C3A C2A 0.0(2)
C1A N1A C3A C19A 177.49(18)
C2A N2A C1A P1A -175.40(15)
C2A N2A C1A N1A -0.3(2)
C2A C3A C19A C20A -42.0(3)
C2A C3A C19A C24A 139.0(2)
C2A C13A C14A C15A -179.8(2)
C2A C13A C18A C17A 179.4(2)
C3A N1A C1A P1A 175.11(15)
C3A N1A C1A N2A 0.2(2)
C3A C2A C13A C14A -101.0(3)
C3A C2A C13A C18A 80.5(3)
C3A C19A C20A C21A 179.4(2)
C3A C19A C24A C23A 179.1(2)
C4A N2A C1A P1A -0.7(3)
C4A N2A C1A N1A 174.41(18)
C4A N2A C2A C3A -174.57(19)
C4A N2A C2A C13A 9.2(3)
C5A P1A C1A N2A 125.89(18)
C5A P1A C1A N1A -48.4(2)
C5A P1A C9A N6A -112.90(18)
C5A P1A C9A N5A 66.4(2)
C5A N4A C6A C7A -0.6(2)
C5A N4A C6A C25A 177.66(19)
C5A N3A C7A C6A -0.2(2)
C5A N3A C7A C31A 179.42(19)
C6A N4A C5A P1A -178.54(15)
C6A N4A C5A N3A 0.4(2)
C6A C7A C31A C32A 29.9(3)
C6A C7A C31A C36A -151.2(2)
C6A C25A C26A C27A -178.9(2)
C6A C25A C30A C29A 179.0(2)
C7A N3A C5A P1A 178.81(15)
C7A N3A C5A N4A -0.1(2)
C7A C6A C25A C26A 67.3(3)
C7A C6A C25A C30A -112.1(3)
C7A C31A C32A C33A -179.8(2)
C7A C31A C36A C35A -178.6(2)
C8A N4A C5A P1A -1.7(3)
C8A N4A C5A N3A 177.25(19)
C8A N4A C6A C7A -177.40(19)
C8A N4A C6A C25A 0.8(3)
C9A P1A C1A N2A -135.61(18)
C9A P1A C1A N1A 50.1(2)
C9A P1A C5A N4A 135.26(18)
C9A P1A C5A N3A -43.56(19)
C9A N6A C10A C11A 0.4(2)
C9A N6A C10A C37A 175.6(5)
C9A N6A C10A C37X -171.2(13)
C9A N5A C11A C10A 2.3(2)
C9A N5A C11A C43A -173.83(19)
C10A N6A C9A P1A -179.61(15)
C10A N6A C9A N5A 1.0(2)
C10A C11A C43A C44A 42.8(3)
C10A C11A C43A C48A -133.5(2)
C10A C37A C38A C39A 178.1(12)
C10A C37A C42A C41A -179.4(12)
C10A C37X C38X C39X -175(3)
C10A C37X C42X C41X 173(3)
C11A N5A C9A P1A 178.62(15)
C11A N5A C9A N6A -2.0(2)
C11A C10A C37A C38A 83(2)
C11A C10A C37A C42A -100.9(15)
C11A C10A C37X C38X 72(5)
C11A C10A C37X C42X -97(4)
C11A C43A C44A C45A -177.5(2)
C11A C43A C48A C47A 176.2(2)
C12A N6A C9A P1A -0.6(3)
C12A N6A C9A N5A 179.9(2)
C12A N6A C10A C11A -178.5(2)
C12A N6A C10A C37A -3.4(6)
C12A N6A C10A C37X 9.8(13)
C13A C2A C3A N1A 175.4(2)
C13A C2A C3A C19A -1.9(4)
C13A C14A C15A C16A 0.4(4)
C14A C13A C18A C17A 0.9(3)
C14A C15A C16A C17A 0.7(4)
C15A C16A C17A C18A -1.1(4)
C16A C17A C18A C13A 0.2(4)
C18A C13A C14A C15A -1.2(4)
C19A C20A C21A C22A 1.5(3)
C20A C19A C24A C23A 0.1(3)
C20A C21A C22A C23A 0.0(4)
C21A C22A C23A C24A -1.4(4)
C22A C23A C24A C19A 1.4(4)
C24A C19A C20A C21A -1.5(3)
C25A C6A C7A N3A -177.5(2)
C25A C6A C7A C31A 2.9(4)
C25A C26A C27A C28A -0.1(4)
C26A C25A C30A C29A -0.4(3)
C26A C27A C28A C29A -0.6(4)
C27A C28A C29A C30A 0.8(4)
C28A C29A C30A C25A -0.3(4)
C30A C25A C26A C27A 0.6(3)
C31A C32A C33A C34A -1.5(4)
C32A C31A C36A C35A 0.3(3)
C32A C33A C34A C35A 0.2(4)
C33A C34A C35A C36A 1.3(4)
C34A C35A C36A C31A -1.6(3)
C36A C31A C32A C33A 1.3(3)
C37A C10A C11A N5A -176.4(6)
C37A C10A C11A C43A -0.5(7)
C37A C10A C37X C38X -4(11)
C37A C10A C37X C42X -173(20)
C37A C38A C39A C40A 0.2(14)
C38A C37A C42A C41A -3(3)
C38A C39A C40A C41A -0.9(8)
C39A C40A C41A C42A -0.3(10)
C40A C41A C42A C37A 2.3(17)
C42A C37A C38A C39A 2(2)
C37X C10A C11A N5A 168.0(11)
C37X C10A C11A C43A -16.1(12)
C37X C10A C37A C38A -162(18)
C37X C10A C37A C42A 14(14)
C37X C38X C39X C40X 6(4)
C38X C37X C42X C41X 4(6)
C38X C39X C40X C41X -4(3)
C39X C40X C41X C42X 2(3)
C40X C41X C42X C37X -2(4)
C42X C37X C38X C39X -6(6)
C43A C44A C45A C46A 1.4(4)
C44A C43A C48A C47A -0.1(4)
C44A C45A C46A C47A -0.4(4)
C45A C46A C47A C48A -0.8(4)
C46A C47A C48A C43A 1.1(4)
C48A C43A C44A C45A -1.1(4)
C50A C49A C51A C52A -1.1(5)
C49A C50A C54A C53A -2.8(5)
C49A C51A C52A C53A 0.3(6)
C51A C52A C53A C54A -0.8(6)
C51A C52A C53A C55A 177.7(4)
C52A C53A C54A C50A 2.1(6)
C54A C50A C49A O1A -178.0(2)
C54A C50A C49A C51A 2.3(4)
C55A C53A C54A C50A -176.5(4)
C56A O1A C49A C50A -179.6(2)
C56A O1A C49A C51A 0.2(4)
O1S S1 C57 F1 177.6(5)
O1S S1 C57 F2 57.9(5)
O1S S1 C57 F3 -61.1(6)
O2S S1 C57 F1 -63.6(4)
O2S S1 C57 F2 176.7(3)
O2S S1 C57 F3 57.6(5)
O3S S1 C57 F1 56.9(5)
O3S S1 C57 F2 -62.7(4)
O3S S1 C57 F3 178.2(5)
O1X S1X C57X F1X 179.4(13)
O1X S1X C57X F2X -58.0(10)
O1X S1X C57X F3X 61.5(13)
O2X S1X C57X F1X 60.4(12)
O2X S1X C57X F2X -177.0(6)
O2X S1X C57X F3X -57.5(11)
O3X S1X C57X F1X -59.6(12)
O3X S1X C57X F2X 63.0(8)
O3X S1X C57X F3X -177.5(10)
O4S S2 C57A F4 -60.5(2)
O4S S2 C57A F5 177.9(2)
O4S S2 C57A F6 58.8(2)
O5S S2 C57A F4 59.6(2)
O5S S2 C57A F5 -62.0(2)
O5S S2 C57A F6 178.96(18)
O6S S2 C57A F4 -179.91(18)
O6S S2 C57A F5 58.5(2)
O6S S2 C57A F6 -60.5(2)
